data_1562908
loop_
_publ_author_name
'Wu, Shuting'
'Deng, Binbin'
'Jiang, Xiuling'
'Li, Ronghua'
'Guo, Jiangbin'
'Lai, Fulong'
'Huang, Xihe'
'Huang, Changcang'

_publ_section_title
;
 Step-by-step assembly of 4d--4f--3d complex based on heptamolybdate anion
;
_journal_name_full 'Journal of Solid State Chemistry'
_journal_page_first 451
_journal_page_last 457
_journal_paper_doi 10.1016/j.jssc.2012.06.049
_journal_volume 196
_journal_year 2012
_chemical_formula_sum 'Co H0 Mo58 N26 O232.33 Pr8'
_chemical_formula_weight 10832.27
_space_group_IT_number 2
_space_group_name_Hall '-P 1'
_space_group_name_H-M_alt 'P -1'
_symmetry_cell_setting triclinic
_symmetry_space_group_name_H-M 'P -1'
_atom_sites_solution_primary direct
_atom_sites_solution_secondary difmap
_audit_creation_method SHELXL-97
_cell_angle_alpha 83.17(3)
_cell_angle_beta 79.32(3)
_cell_angle_gamma 78.70(3)
_cell_formula_units_Z 2
_cell_length_a 18.808(4)
_cell_length_b 24.019(5)
_cell_length_c 30.775(6)
_cell_measurement_reflns_used 43365
_cell_measurement_temperature 113(2)
_cell_measurement_theta_max 27.5126
_cell_measurement_theta_min 3.0058
_cell_volume 13348(5)
_computing_cell_refinement 'CrystalClear (Rigaku Inc., 2007)'
_computing_data_collection 'CrystalClear (Rigaku Inc., 2007)'
_computing_data_reduction 'CrystalClear (Rigaku Inc., 2007)'
_computing_structure_refinement 'SHELXL-97 (Sheldrick, 1997)'
_computing_structure_solution 'SHELXS-97 (Sheldrick, 1990)'
_diffrn_ambient_temperature 113(2)
_diffrn_detector_area_resol_mean 28.5714
_diffrn_measured_fraction_theta_full 0.959
_diffrn_measured_fraction_theta_max 0.959
_diffrn_measurement_method dtprofit.ref
_diffrn_radiation_monochromator graphite
_diffrn_radiation_source 'fine-focus sealed tube'
_diffrn_radiation_type MoK\a
_diffrn_radiation_wavelength 0.71073
_diffrn_reflns_av_R_equivalents 0.0858
_diffrn_reflns_av_sigmaI/netI 0.1321
_diffrn_reflns_limit_h_max 18
_diffrn_reflns_limit_h_min -24
_diffrn_reflns_limit_k_max 31
_diffrn_reflns_limit_k_min -28
_diffrn_reflns_limit_l_max 39
_diffrn_reflns_limit_l_min -39
_diffrn_reflns_number 113373
_diffrn_reflns_theta_full 27.52
_diffrn_reflns_theta_max 27.52
_diffrn_reflns_theta_min 3.01
_exptl_absorpt_coefficient_mu 4.214
_exptl_absorpt_correction_T_max 1.0
_exptl_absorpt_correction_T_min 0.6297
_exptl_absorpt_correction_type multi-scan
_exptl_crystal_colour red
_exptl_crystal_density_diffrn 2.695
_exptl_crystal_density_method 'not measured'
_exptl_crystal_description block
_exptl_crystal_F_000 9951
_exptl_crystal_size_max 0.2
_exptl_crystal_size_mid 0.2
_exptl_crystal_size_min 0.2
_refine_diff_density_max 1.809
_refine_diff_density_min -2.680
_refine_diff_density_rms 0.286
_refine_ls_extinction_method none
_refine_ls_goodness_of_fit_ref 1.039
_refine_ls_matrix_type full
_refine_ls_number_parameters 2939
_refine_ls_number_reflns 58912
_refine_ls_number_restraints 12
_refine_ls_restrained_S_all 1.039
_refine_ls_R_factor_all 0.1142
_refine_ls_R_factor_gt 0.0820
_refine_ls_shift/su_max 0.001
_refine_ls_shift/su_mean 0.000
_refine_ls_structure_factor_coef Fsqd
_refine_ls_weighting_details 'calc w=1/[\s^2^(Fo^2^)+(0.0740P)^2^+46.2391P] where P=(Fo^2^+2Fc^2^)/3'
_refine_ls_weighting_scheme calc
_refine_ls_wR_factor_gt 0.2024
_refine_ls_wR_factor_ref 0.2245
_reflns_number_gt 39869
_reflns_number_total 58912
_reflns_threshold_expression >2sigma(I)
_cod_data_source_file JSSC-2012-196-451.cif
_cod_data_source_block 4-prco
_cod_depositor_comments
;
The following automatic conversions were performed:

data item '_exptl_absorpt_correction_type' value 'Multi-scan' was
changed to 'multi-scan' in accordance with the built-in table derived
from the CIF Core dictionary named 'cif_core.dic' version 2.4.5 last
updated on 2014-11-21.

Automatic conversion script
Id: cif_fix_values 8369 2020-08-20 11:38:08Z andrius 
;
_cod_original_sg_symbol_H-M P-1
_cod_original_formula_sum 'H0 Co Mo58 N26 O232.33 Pr8'
_cod_database_code 1562908

loop_
_symmetry_equiv_pos_as_xyz
'x, y, z'
'-x, -y, -z'

loop_
_atom_site_label
_atom_site_type_symbol
_atom_site_fract_x
_atom_site_fract_y
_atom_site_fract_z
_atom_site_U_iso_or_equiv
_atom_site_adp_type
_atom_site_occupancy
_atom_site_symmetry_multiplicity
_atom_site_calc_flag
_atom_site_refinement_flags
_atom_site_disorder_assembly
_atom_site_disorder_group
Pr1 Pr 0.42150(4) 0.09856(3) 0.72230(3) 0.02910(17) Uani 1 1 d . . .
Pr2 Pr 0.56067(4) 0.34888(3) 0.57925(3) 0.02775(16) Uani 1 1 d . . .
Pr3 Pr 0.27970(4) 0.35505(3) 0.72622(3) 0.02913(17) Uani 1 1 d . . .
Pr4 Pr 0.37918(4) 0.18374(3) 0.52708(3) 0.02916(17) Uani 1 1 d . . .
Pr5 Pr 1.06501(4) -0.07857(3) 0.80634(3) 0.02797(16) Uani 1 1 d . . .
Pr6 Pr 1.21081(4) -0.33277(3) 0.78058(3) 0.02847(16) Uani 1 1 d . . .
Pr7 Pr 0.93390(4) -0.34299(3) 0.92717(3) 0.02881(16) Uani 1 1 d . . .
Pr8 Pr 1.10916(5) -0.18493(3) 0.99510(3) 0.03329(18) Uani 1 1 d . . .
Mo9 Mo 1.08026(7) -0.23493(5) 0.87653(4) 0.0259(2) Uani 1 1 d . . .
Mo10 Mo 0.95822(7) -0.07739(5) 0.93576(4) 0.0277(2) Uani 1 1 d . . .
Mo11 Mo 0.50048(7) 0.34921(5) 0.71467(4) 0.0308(3) Uani 1 1 d . . .
Mo12 Mo 0.70022(7) 0.06014(5) 0.52845(4) 0.0303(3) Uani 1 1 d . . .
Mo13 Mo 0.89726(7) -0.18945(5) 0.98396(4) 0.0309(3) Uani 1 1 d . . .
Mo14 Mo 0.44111(7) 0.24177(5) 0.77514(4) 0.0302(3) Uani 1 1 d . . .
Mo15 Mo 0.21953(7) 0.19755(5) 0.73187(5) 0.0325(3) Uani 1 1 d . . .
Mo16 Mo 0.40997(6) 0.24674(5) 0.63866(4) 0.0259(2) Uani 1 1 d . . .
Mo17 Mo 0.26406(7) 0.12397(5) 0.64582(4) 0.0303(3) Uani 1 1 d . . .
Mo18 Mo 0.93557(7) -0.27628(6) 0.69268(4) 0.0327(3) Uani 1 1 d . . .
Mo19 Mo 0.34602(7) 0.42841(5) 0.60153(4) 0.0275(2) Uani 1 1 d . . .
Mo20 Mo 0.76178(7) -0.00668(5) 0.89318(4) 0.0335(3) Uani 1 1 d . . .
Mo21 Mo 0.59224(7) 0.19072(5) 0.53075(4) 0.0282(2) Uani 1 1 d . . .
Mo22 Mo 0.99109(7) -0.32846(5) 0.79048(4) 0.0271(2) Uani 1 1 d . . .
Mo23 Mo 1.26503(6) -0.17629(5) 0.78724(4) 0.0278(2) Uani 1 1 d . . .
Mo24 Mo 1.04779(7) -0.21532(5) 0.73839(4) 0.0273(2) Uani 1 1 d . . .
Mo25 Mo 1.39461(7) -0.11553(6) 0.81575(5) 0.0347(3) Uani 1 1 d . . .
Mo26 Mo 0.09644(7) 0.12482(5) 0.70905(5) 0.0345(3) Uani 1 1 d . . .
Mo27 Mo 1.10595(7) -0.35469(5) 0.99352(4) 0.0300(3) Uani 1 1 d . . .
Mo28 Mo 0.38842(7) 0.35523(5) 0.51544(4) 0.0280(2) Uani 1 1 d . . .
Mo29 Mo 0.86736(7) 0.04974(5) 0.94016(4) 0.0316(3) Uani 1 1 d . . .
Mo30 Mo 0.77975(7) -0.25399(6) 0.76956(5) 0.0372(3) Uani 1 1 d . . .
Mo31 Mo 0.73809(8) 0.03286(6) 0.63405(5) 0.0382(3) Uani 1 1 d . . .
Mo32 Mo 0.53288(7) 0.08541(5) 0.59317(4) 0.0290(3) Uani 1 1 d . . .
Mo33 Mo 0.83937(7) -0.14281(6) 0.71397(5) 0.0372(3) Uani 1 1 d . . .
Mo34 Mo 0.28908(7) 0.48826(5) 0.50603(4) 0.0295(3) Uani 1 1 d . . .
Mo35 Mo 0.78919(7) -0.05958(5) 0.99714(4) 0.0306(3) Uani 1 1 d . . .
Mo36 Mo 0.17417(7) 0.40274(5) 0.49056(5) 0.0343(3) Uani 1 1 d . . .
Mo37 Mo 0.69901(7) -0.12262(6) 0.93634(5) 0.0398(3) Uani 1 1 d . . .
Mo38 Mo 0.79647(7) 0.13947(6) 0.57187(5) 0.0379(3) Uani 1 1 d . . .
Mo39 Mo 1.14957(7) -0.41787(5) 0.90263(4) 0.0282(2) Uani 1 1 d . . .
Mo40 Mo 0.23867(8) 0.54950(5) 0.60375(5) 0.0381(3) Uani 1 1 d . . .
Mo41 Mo 1.41672(7) -0.18036(6) 0.71972(5) 0.0388(3) Uani 1 1 d . . .
Mo42 Mo 0.55315(8) 0.31071(6) 0.81478(4) 0.0395(3) Uani 1 1 d . . .
Mo43 Mo 0.06195(8) 0.18718(6) 0.60774(5) 0.0410(3) Uani 1 1 d . . .
Mo44 Mo 0.75457(7) 0.18179(6) 0.47543(5) 0.0374(3) Uani 1 1 d . . .
Mo45 Mo 0.99533(8) -0.15216(6) 0.64937(4) 0.0385(3) Uani 1 1 d . . .
Mo46 Mo 1.23021(7) -0.11893(5) 0.88126(4) 0.0314(3) Uani 1 1 d . . .
Mo47 Mo 0.86725(8) -0.38230(6) 0.76136(5) 0.0386(3) Uani 1 1 d . . .
Mo48 Mo 0.01637(8) 0.26382(6) 0.69277(5) 0.0434(3) Uani 1 1 d . . .
Mo49 Mo 0.62981(8) -0.03735(5) 0.60461(4) 0.0353(3) Uani 1 1 d . . .
Mo50 Mo 1.32238(8) -0.40253(6) 1.01676(5) 0.0449(4) Uani 1 1 d . . .
Mo51 Mo 1.26096(8) -0.53697(6) 0.89498(5) 0.0406(3) Uani 1 1 d . . .
Mo52 Mo 0.62255(9) 0.40952(7) 0.73865(5) 0.0482(4) Uani 1 1 d . . .
Mo53 Mo 1.20971(7) -0.48627(5) 0.99545(4) 0.0315(3) Uani 1 1 d . . .
Mo54 Mo 0.13123(7) 0.47535(6) 0.57697(4) 0.0339(3) Uani 1 1 d . . .
Mo55 Mo 0.32810(8) 0.39783(6) 0.42434(4) 0.0390(3) Uani 1 1 d . . .
Mo56 Mo 1.43656(8) -0.21083(7) 0.90281(5) 0.0494(4) Uani 1 1 d . . .
Mo57 Mo 1.47517(7) -0.25444(6) 0.80419(5) 0.0385(3) Uani 1 1 d . . .
Mo58 Mo 0.15426(8) 0.05949(6) 0.61264(5) 0.0417(3) Uani 1 1 d . . .
Mo59 Mo 0.05858(8) 0.21854(7) 0.78868(5) 0.0472(4) Uani 1 1 d . . .
Mo60 Mo 1.36587(8) -0.46503(6) 0.92578(5) 0.0416(3) Uani 1 1 d . . .
Mo61 Mo 0.49233(9) 0.19142(7) 0.86663(5) 0.0463(4) Uani 1 1 d . . .
Mo62 Mo 0.71095(8) 0.28064(7) 0.74076(5) 0.0488(4) Uani 1 1 d . . .
Mo63 Mo 1.16975(10) -0.40532(6) 1.08250(5) 0.0486(4) Uani 1 1 d . . .
Mo64 Mo 0.73133(8) -0.18483(6) 1.03101(5) 0.0464(4) Uani 1 1 d . . .
Mo65 Mo 0.64932(8) 0.17477(7) 0.80283(5) 0.0493(4) Uani 1 1 d . . .
Mo66 Mo 1.35304(10) -0.08595(8) 0.92463(6) 0.0595(5) Uani 1 1 d . . .
Co1 Co 0.0000 0.5000 0.5000 0.0894(15) Uani 1 2 d S . .
Co2 Co 1.5000 -0.5000 1.0000 0.0894(15) Uani 1 2 d S . .
O14 O 0.2986(5) 0.4133(4) 0.6542(3) 0.035(2) Uani 1 1 d . . .
O21 O 0.3387(5) 0.2933(4) 0.6685(3) 0.031(2) Uani 1 1 d . . .
O29 O 0.4378(5) 0.4108(4) 0.6053(3) 0.031(2) Uani 1 1 d . . .
O41 O 0.4353(6) 0.1842(4) 0.6736(3) 0.036(2) Uani 1 1 d . . .
O49 O 0.4881(5) 0.2810(4) 0.6191(3) 0.029(2) Uani 1 1 d . . .
O50 O 0.3011(5) 0.1612(4) 0.7470(3) 0.037(2) Uani 1 1 d . . .
O3 O 0.3717(5) 0.4472(4) 0.5281(3) 0.026(2) Uani 1 1 d . . .
O4 O 0.5598(5) 0.1583(4) 0.5905(3) 0.030(2) Uani 1 1 d . . .
O6 O 0.3375(5) 0.3619(4) 0.5754(3) 0.031(2) Uani 1 1 d . . .
O7 O 0.8006(5) 0.0074(4) 1.0080(3) 0.035(2) Uani 1 1 d . . .
O8 O 0.8871(5) -0.0989(4) 0.9991(3) 0.0261(19) Uani 1 1 d . . .
O12 O 0.6426(5) 0.0499(4) 0.5995(3) 0.032(2) Uani 1 1 d . . .
O1 O 0.1530(5) 0.1412(4) 0.6376(3) 0.026(2) Uani 1 1 d . . .
O15 O 0.1953(5) 0.1161(4) 0.7148(3) 0.032(2) Uani 1 1 d . . .
O16 O 0.8507(5) -0.0350(4) 0.9296(3) 0.029(2) Uani 1 1 d . . .
O18 O 0.9459(5) -0.0025(4) 0.9613(3) 0.034(2) Uani 1 1 d . . .
O19 O 0.2447(5) 0.4684(4) 0.5785(3) 0.027(2) Uani 1 1 d . . .
O20 O 0.6023(5) 0.0964(4) 0.5251(3) 0.027(2) Uani 1 1 d . . .
O2 O 1.1566(5) -0.3540(3) 0.9325(3) 0.028(2) Uani 1 1 d . . .
O10 O 1.0376(5) -0.1040(4) 0.9607(3) 0.034(2) Uani 1 1 d . . .
O11 O 1.1243(6) -0.4430(4) 0.9745(3) 0.039(3) Uani 1 1 d . . .
O5 O 0.7149(5) -0.0414(4) 0.9612(3) 0.033(2) Uani 1 1 d . . .
O13 O 0.4973(5) 0.2680(4) 0.7213(3) 0.032(2) Uani 1 1 d . . .
O9 O 0.7274(6) -0.0405(4) 0.6146(4) 0.044(3) Uani 1 1 d . . .
O22 O 0.3789(6) 0.2287(4) 0.5929(3) 0.040(2) Uani 1 1 d . . .
O17 O 0.7021(5) 0.1509(4) 0.5393(3) 0.029(2) Uani 1 1 d . . .
O24 O 1.0558(5) -0.3998(4) 0.8998(3) 0.034(2) Uani 1 1 d . . .
O25 O 1.5039(6) -0.2135(5) 0.7467(3) 0.042(3) Uani 1 1 d . . .
O26 O 0.3538(5) 0.2753(4) 0.7668(3) 0.032(2) Uani 1 1 d . . .
O27 O 0.7641(6) -0.0875(4) 0.8890(3) 0.040(3) Uani 1 1 d . . .
O28 O 1.3196(7) -0.3285(5) 0.7170(4) 0.054(3) Uani 1 1 d . . .
O30 O 1.0223(5) -0.2959(4) 0.7185(3) 0.033(2) Uani 1 1 d . . .
O31 O 0.4454(5) 0.1729(4) 0.7645(3) 0.036(2) Uani 1 1 d . . .
O32 O 0.8208(6) 0.0023(4) 0.8433(4) 0.043(3) Uani 1 1 d . . .
O33 O 0.9811(6) -0.2060(4) 1.0021(3) 0.038(2) Uani 1 1 d . . .
O34 O 1.0802(7) -0.1989(4) 0.6723(3) 0.045(3) Uani 1 1 d . . .
O36 O 0.1533(6) 0.4001(4) 0.5549(4) 0.042(3) Uani 1 1 d . . .
O37 O 1.2633(5) -0.2440(4) 0.7737(3) 0.032(2) Uani 1 1 d . . .
O38 O 0.6021(5) 0.2540(4) 0.5455(4) 0.035(2) Uani 1 1 d . . .
O39 O 1.1837(5) -0.1353(4) 0.7755(3) 0.030(2) Uani 1 1 d . . .
O40 O 1.1222(5) -0.2897(4) 1.0045(3) 0.034(2) Uani 1 1 d . . .
O42 O 0.2202(5) 0.2680(4) 0.7350(4) 0.041(3) Uani 1 1 d . . .
O43 O 0.8905(5) -0.2999(4) 0.7646(3) 0.032(2) Uani 1 1 d . . .
O44 O 1.0170(6) -0.3417(4) 0.9825(3) 0.036(2) Uani 1 1 d . . .
O45 O 0.9303(5) -0.1466(4) 0.9276(3) 0.029(2) Uani 1 1 d . . .
O46 O 0.9935(5) -0.0584(4) 0.8810(3) 0.031(2) Uani 1 1 d . . .
O47 O 0.2870(5) 0.3977(4) 0.4950(3) 0.030(2) Uani 1 1 d . . .
O48 O 0.1879(5) 0.4883(4) 0.5070(3) 0.034(2) Uani 1 1 d . . .
O51 O 0.7736(5) 0.0587(4) 0.9232(3) 0.036(2) Uani 1 1 d . . .
O52 O 1.0814(6) -0.3880(5) 1.0547(3) 0.045(3) Uani 1 1 d . . .
O53 O 1.1936(6) -0.3969(4) 0.8509(3) 0.035(2) Uani 1 1 d . . .
O54 O 0.4667(6) 0.3255(4) 0.7881(3) 0.037(2) Uani 1 1 d . . .
O55 O 0.4766(5) 0.3432(4) 0.5263(3) 0.034(2) Uani 1 1 d . . .
O56 O 0.9943(5) -0.2477(4) 0.7908(3) 0.030(2) Uani 1 1 d . . .
O57 O 0.3721(5) 0.2886(4) 0.5096(3) 0.034(2) Uani 1 1 d . . .
O58 O 0.5397(5) 0.2236(4) 0.8017(3) 0.035(2) Uani 1 1 d . . .
O59 O 0.9717(5) -0.3945(4) 0.7660(3) 0.037(2) Uani 1 1 d . . .
O60 O 0.9468(5) -0.3375(4) 0.8438(3) 0.032(2) Uani 1 1 d . . .
O61 O 0.3391(6) 0.5110(4) 0.6037(3) 0.038(2) Uani 1 1 d . . .
O62 O 0.9186(5) -0.3435(4) 0.6864(3) 0.034(2) Uani 1 1 d . . .
O63 O 1.3777(5) -0.1961(4) 0.7902(3) 0.028(2) Uani 1 1 d . . .
O64 O 0.0220(6) 0.1736(4) 0.6810(4) 0.046(3) Uani 1 1 d . . .
O65 O 0.4101(5) 0.3741(4) 0.7107(3) 0.034(2) Uani 1 1 d . . .
O66 O 1.3195(6) -0.3481(4) 0.8199(4) 0.042(3) Uani 1 1 d . . .
O67 O 0.4164(6) 0.3821(4) 0.4525(3) 0.038(2) Uani 1 1 d . . .
O68 O 0.7778(5) 0.0525(4) 0.5615(3) 0.036(2) Uani 1 1 d . . .
O69 O 1.4200(6) -0.2627(4) 0.8647(4) 0.045(3) Uani 1 1 d . . .
O23 O 1.2411(6) -0.1873(4) 0.8484(3) 0.039(3) Uani 1 1 d . . .
O72 O 0.9127(5) 0.0720(4) 0.8901(4) 0.040(3) Uani 1 1 d . . .
O73 O 1.2934(5) -0.1014(4) 0.8144(3) 0.032(2) Uani 1 1 d . . .
O74 O 0.5496(5) 0.4413(4) 0.5292(3) 0.034(2) Uani 1 1 d . . .
O75 O 0.8177(5) -0.1851(4) 0.7721(3) 0.030(2) Uani 1 1 d . . .
O76 O 1.0045(5) -0.2702(4) 0.8919(3) 0.027(2) Uani 1 1 d . . .
O77 O 0.7829(6) -0.3294(4) 0.7471(4) 0.049(3) Uani 1 1 d . . .
O78 O 1.2513(5) -0.4578(4) 0.9241(3) 0.031(2) Uani 1 1 d . . .
O79 O 1.0453(6) -0.1484(4) 0.7562(3) 0.036(2) Uani 1 1 d . . .
O80 O 0.6516(6) 0.1910(5) 0.4710(4) 0.044(3) Uani 1 1 d . . .
O81 O 0.1098(5) 0.2130(4) 0.7201(3) 0.036(2) Uani 1 1 d . . .
O82 O 0.8328(6) -0.1989(5) 1.0408(4) 0.050(3) Uani 1 1 d . . .
O83 O 1.1100(5) -0.2222(4) 0.9253(3) 0.033(2) Uani 1 1 d . . .
O84 O 0.5205(6) 0.4185(5) 0.7343(3) 0.043(3) Uani 1 1 d . . .
O85 O 0.0744(6) 0.2542(5) 0.6340(4) 0.046(3) Uani 1 1 d . . .
O86 O 0.5984(5) 0.3255(4) 0.7419(3) 0.034(2) Uani 1 1 d . . .
O87 O 0.0550(6) 0.1227(5) 0.7646(4) 0.045(3) Uani 1 1 d . . .
O88 O 0.3424(6) 0.0924(4) 0.6678(4) 0.042(3) Uani 1 1 d . . .
O89 O 0.8906(6) -0.2487(4) 0.9615(3) 0.037(2) Uani 1 1 d . . .
O90 O 0.2475(5) 0.1965(4) 0.6692(3) 0.034(2) Uani 1 1 d . . .
O91 O 0.2845(6) 0.5562(4) 0.5211(4) 0.044(3) Uani 1 1 d . . .
O93 O 0.7470(5) 0.0783(5) 0.4755(4) 0.041(3) Uani 1 1 d . . .
O94 O 0.1812(6) 0.3303(5) 0.4876(4) 0.048(3) Uani 1 1 d . . .
O95 O 1.1364(6) -0.2523(5) 0.7429(3) 0.042(3) Uani 1 1 d . . .
O97 O 1.3144(6) -0.1448(4) 0.7302(3) 0.038(2) Uani 1 1 d . . .
O98 O 0.7858(6) 0.2111(5) 0.5815(4) 0.051(3) Uani 1 1 d . . .
O99 O 1.1513(6) -0.0821(4) 0.8639(3) 0.042(3) Uani 1 1 d . . .
O100 O 0.0955(6) 0.0595(4) 0.6913(4) 0.045(3) Uani 1 1 d . . .
O101 O 1.0526(5) -0.1685(3) 0.8471(3) 0.028(2) Uani 1 1 d . . .
O102 O 0.5951(7) 0.1758(5) 0.8652(4) 0.054(3) Uani 1 1 d . . .
O103 O 0.5008(6) 0.0771(4) 0.6490(3) 0.040(2) Uani 1 1 d . . .
O104 O 0.7911(5) -0.1450(4) 0.9723(3) 0.031(2) Uani 1 1 d . . .
O105 O 0.7600(6) -0.2708(5) 0.8259(4) 0.048(3) Uani 1 1 d . . .
O106 O 1.4723(5) -0.1737(5) 0.8329(4) 0.042(3) Uani 1 1 d . . .
O107 O 0.6849(5) 0.0323(4) 0.6859(3) 0.038(2) Uani 1 1 d . . .
O108 O 1.2100(6) -0.3970(4) 1.0107(3) 0.037(2) Uani 1 1 d . . .
O109 O 0.7357(6) 0.1152(5) 0.6255(3) 0.045(3) Uani 1 1 d . . .
O110 O 0.8376(6) -0.2330(4) 0.7010(3) 0.036(2) Uani 1 1 d . . .
O111 O 0.0867(6) 0.4335(5) 0.4805(4) 0.047(3) Uani 1 1 d . . .
O112 O 1.3403(6) -0.3941(4) 0.9524(4) 0.047(3) Uani 1 1 d . . .
O113 O 0.2412(5) 0.0496(4) 0.6397(4) 0.037(2) Uani 1 1 d . . .
O114 O 0.6937(6) -0.2238(5) 0.7547(4) 0.057(3) Uani 1 1 d . . .
O115 O 0.6562(6) -0.1420(4) 0.9992(4) 0.042(3) Uani 1 1 d . . .
O116 O 1.0592(7) -0.0403(4) 0.7274(4) 0.055(3) Uani 1 1 d . . .
O118 O 0.6916(6) -0.0106(4) 0.5296(3) 0.041(3) Uani 1 1 d . . .
O119 O 0.7598(5) 0.2513(4) 0.4784(4) 0.045(3) Uani 1 1 d . . .
O120 O 1.0831(5) -0.3533(4) 0.7916(3) 0.031(2) Uani 1 1 d . . .
O121 O 0.1602(6) 0.1810(5) 0.7895(4) 0.044(3) Uani 1 1 d . . .
O122 O 0.5471(5) 0.3522(4) 0.6619(4) 0.040(2) Uani 1 1 d . . .
O124 O 1.1733(7) -0.3581(5) 0.7059(4) 0.052(3) Uani 1 1 d . . .
O125 O 0.6747(6) 0.0199(4) 0.8827(4) 0.044(3) Uani 1 1 d . . .
O96 O 0.4129(5) 0.2357(4) 0.8388(4) 0.040(2) Uani 1 1 d . . .
O126 O 0.9306(6) -0.0722(4) 0.8027(3) 0.041(3) Uani 1 1 d . . .
O127 O 1.3100(6) -0.4851(4) 0.9944(4) 0.040(3) Uani 1 1 d . . .
O129 O 1.1499(5) -0.2771(4) 0.8426(3) 0.029(2) Uani 1 1 d . . .
O130 O 1.3469(6) -0.1500(4) 0.8836(3) 0.040(2) Uani 1 1 d . . .
O92 O 0.2231(6) 0.4251(4) 0.4297(3) 0.040(3) Uani 1 1 d . . .
O133 O 1.0044(6) 0.0267(4) 0.8136(4) 0.052(3) Uani 1 1 d . . .
O134 O 1.2168(6) -0.5523(4) 0.9742(4) 0.045(3) Uani 1 1 d . . .
O135 O 0.8580(5) 0.1051(4) 0.9724(3) 0.035(2) Uani 1 1 d . . .
O136 O 1.1788(7) -0.4981(4) 1.0520(3) 0.048(3) Uani 1 1 d . . .
O137 O 0.3209(6) 0.4940(4) 0.4499(4) 0.041(3) Uani 1 1 d . . .
O138 O 0.5480(6) 0.0070(4) 0.5800(3) 0.038(2) Uani 1 1 d . . .
O131 O 0.0466(6) 0.4988(5) 0.5587(4) 0.047(3) Uani 1 1 d . . .
O139 O 0.6663(7) 0.3484(4) 0.5145(4) 0.066(4) Uani 1 1 d . . .
O140 O 0.3195(6) 0.3827(5) 0.7958(4) 0.047(3) Uani 1 1 d . . .
O141 O 0.8252(6) 0.0106(5) 0.6430(4) 0.049(3) Uani 1 1 d . . .
O142 O 0.4543(5) 0.1062(4) 0.5692(3) 0.034(2) Uani 1 1 d . . .
O71 O 0.5170(6) 0.2894(6) 0.8679(4) 0.055(3) Uani 1 1 d . . .
O143 O 0.2488(6) 0.2346(5) 0.5321(4) 0.050(3) Uani 1 1 d . . .
O144 O 0.8324(6) 0.1450(5) 0.5082(4) 0.047(3) Uani 1 1 d . . .
O145 O 1.2008(6) -0.1500(4) 0.9328(3) 0.043(3) Uani 1 1 d . . .
O146 O 0.7943(6) 0.1693(5) 0.4212(4) 0.060(4) Uani 1 1 d . . .
O147 O 0.4788(7) 0.1246(5) 0.8609(4) 0.058(3) Uani 1 1 d . . .
O148 O 0.6658(7) 0.2894(5) 0.6122(4) 0.058(3) Uani 1 1 d . . .
O149 O 0.5088(5) 0.2032(4) 0.5134(3) 0.038(2) Uani 1 1 d . . .
O150 O 0.9470(6) -0.4381(4) 0.9720(4) 0.049(3) Uani 1 1 d . . .
O151 O 0.8213(7) -0.2836(5) 0.9003(4) 0.057(3) Uani 1 1 d . . .
O152 O 0.8342(6) -0.4048(5) 0.8144(4) 0.048(3) Uani 1 1 d . . .
O153 O 0.5558(6) 0.0854(5) 0.7268(4) 0.061(4) Uani 1 1 d . . .
O154 O 1.2634(6) -0.0574(4) 0.8994(3) 0.044(3) Uani 1 1 d . . .
O155 O 1.1597(6) -0.5000(4) 0.8965(3) 0.039(3) Uani 1 1 d . . .
O156 O 1.2675(6) -0.4349(5) 0.7672(4) 0.049(3) Uani 1 1 d . . .
O157 O 0.7437(6) -0.0873(4) 1.0463(3) 0.043(3) Uani 1 1 d . . .
O158 O 0.6494(6) 0.2689(5) 0.8104(4) 0.049(3) Uani 1 1 d . . .
O159 O 0.2245(7) 0.4590(5) 0.7346(4) 0.052(3) Uani 1 1 d . . .
O160 O 0.9504(5) -0.1927(4) 0.7124(3) 0.032(2) Uani 1 1 d . . .
O161 O 0.5853(6) -0.0484(4) 0.6576(4) 0.043(3) Uani 1 1 d . . .
O162 O 1.4505(6) -0.4888(5) 0.9424(4) 0.053(3) Uani 1 1 d . . .
O163 O 1.4304(6) -0.0999(5) 0.7612(4) 0.050(3) Uani 1 1 d . . .
O164 O 0.6411(7) -0.1026(5) 0.5823(4) 0.053(3) Uani 1 1 d . . .
O165 O 1.3521(6) -0.5405(4) 0.9158(4) 0.048(3) Uani 1 1 d . . .
O166 O 0.7114(6) -0.1874(5) 0.9162(5) 0.059(3) Uani 1 1 d . . .
O167 O 0.8600(6) -0.0866(5) 0.7363(4) 0.051(3) Uani 1 1 d . . .
O168 O 0.6736(6) 0.2091(5) 0.7439(3) 0.045(3) Uani 1 1 d . . .
O169 O 0.7509(6) -0.1214(5) 0.7030(4) 0.049(3) Uani 1 1 d . . .
O170 O 0.0405(6) 0.3264(5) 0.7012(4) 0.055(3) Uani 1 1 d . . .
O171 O 0.8803(6) 0.1106(5) 0.5846(4) 0.056(3) Uani 1 1 d . . .
O172 O 0.3589(7) 0.4302(5) 0.3740(4) 0.055(3) Uani 1 1 d . . .
O173 O 0.2948(6) 0.1435(4) 0.5900(3) 0.040(3) Uani 1 1 d . . .
O174 O 0.4646(6) 0.2009(5) 0.9205(3) 0.052(3) Uani 1 1 d . . .
O175 O -0.0230(6) 0.2405(5) 0.7561(4) 0.055(3) Uani 1 1 d . . .
O176 O 1.0233(6) -0.1570(5) 0.5933(4) 0.053(3) Uani 1 1 d . . .
O177 O 0.8916(6) -0.1356(5) 0.6518(3) 0.042(3) Uani 1 1 d . . .
O178 O 0.1672(6) 0.3705(4) 0.6900(4) 0.044(3) Uani 1 1 d . . .
O179 O 0.5702(6) 0.3790(6) 0.8168(4) 0.057(3) Uani 1 1 d . . .
O180 O 0.7081(6) 0.3595(6) 0.7556(4) 0.056(3) Uani 1 1 d . . .
O181 O 1.4105(8) -0.4355(5) 1.0260(5) 0.074(4) Uani 1 1 d . . .
O182 O 1.1518(6) -0.0109(5) 0.7807(4) 0.049(3) Uani 1 1 d . . .
O183 O 0.6257(8) 0.4200(5) 0.6023(4) 0.066(4) Uani 1 1 d . . .
O184 O 1.2524(7) -0.6081(4) 0.8987(4) 0.057(3) Uani 1 1 d . . .
O185 O 1.3846(6) -0.4373(5) 0.8715(4) 0.049(3) Uani 1 1 d . . .
O186 O 1.0098(7) -0.0872(5) 0.6598(4) 0.058(3) Uani 1 1 d . . .
O187 O 1.4093(6) -0.2396(4) 0.6991(4) 0.050(3) Uani 1 1 d . . .
O188 O 1.2905(6) -0.5190(5) 0.8390(4) 0.053(3) Uani 1 1 d . . .
O189 O 0.8756(8) -0.4122(5) 0.8984(4) 0.066(4) Uani 1 1 d . . .
O190 O 0.1164(6) 0.1996(5) 0.5576(4) 0.060(4) Uani 1 1 d . . .
O191 O 0.8329(7) -0.3470(4) 0.9934(4) 0.061(4) Uani 1 1 d . . .
O192 O 0.0145(7) 0.1872(6) 0.8385(4) 0.063(4) Uani 1 1 d . . .
O193 O 0.8669(7) -0.4372(5) 0.7312(5) 0.058(3) Uani 1 1 d . . .
O194 O 0.3315(7) 0.3287(5) 0.4133(4) 0.056(3) Uani 1 1 d . . .
O195 O 0.9724(6) -0.2495(5) 0.6410(3) 0.046(3) Uani 1 1 d . . .
O196 O 1.4501(7) -0.3137(5) 0.7855(4) 0.055(3) Uani 1 1 d . . .
O197 O -0.0637(7) 0.4430(6) 0.5325(5) 0.082(5) Uani 1 1 d . . .
O198 O 1.2400(7) -0.2244(5) 1.0058(4) 0.062(4) Uani 1 1 d . . .
O199 O -0.0275(7) 0.2085(6) 0.5983(4) 0.063(4) Uani 1 1 d . . .
O200 O 0.1491(5) 0.5523(4) 0.5829(4) 0.041(3) Uani 1 1 d . . .
O201 O 0.1334(6) -0.0086(5) 0.6217(4) 0.056(3) Uani 1 1 d . . .
O202 O 1.2765(7) -0.4320(5) 1.0758(4) 0.054(3) Uani 1 1 d . . .
O203 O 0.3141(7) 0.1104(5) 0.5084(4) 0.060(4) Uani 1 1 d . . .
O204 O 0.0680(6) 0.2844(5) 0.7999(4) 0.054(3) Uani 1 1 d . . .
O205 O 0.1759(6) 0.3529(5) 0.7937(4) 0.048(3) Uani 1 1 d . . .
O206 O 0.3213(6) 0.0405(5) 0.7593(4) 0.056(3) Uani 1 1 d . . .
O207 O 1.5636(6) -0.2770(5) 0.8148(4) 0.056(3) Uani 1 1 d . . .
O208 O -0.0711(6) 0.2828(5) 0.6799(5) 0.058(3) Uani 1 1 d . . .
O209 O 1.4051(7) -0.0598(5) 0.8420(5) 0.061(4) Uani 1 1 d . . .
O210 O 1.1659(8) -0.3369(5) 1.0990(4) 0.063(4) Uani 1 1 d . . .
O211 O 0.1087(6) 0.4528(5) 0.6313(4) 0.048(3) Uani 1 1 d . . .
O212 O 0.6153(7) -0.0907(6) 0.9229(5) 0.069(4) Uani 1 1 d . . .
O213 O 0.4309(8) 0.0637(5) 0.8033(4) 0.065(4) Uani 1 1 d . . .
O214 O 0.4673(7) 0.1157(5) 0.4723(4) 0.064(4) Uani 1 1 d . . .
O215 O 0.0603(6) 0.1061(5) 0.6066(4) 0.048(3) Uani 1 1 d . . .
O216 O 0.4649(6) -0.0048(4) 0.7157(4) 0.062(4) Uani 1 1 d . . .
O217 O 1.1399(8) -0.4458(6) 1.1312(4) 0.068(4) Uani 1 1 d . . .
O218 O 0.2507(7) 0.6195(5) 0.5952(5) 0.064(4) Uani 1 1 d . . .
O220 O 0.1934(7) 0.0663(5) 0.5587(4) 0.053(3) Uani 1 1 d . . .
O221 O 1.4388(9) -0.5602(6) 1.0263(6) 0.096(6) Uani 1 1 d . . .
O222 O 1.3827(6) -0.2370(6) 0.9505(4) 0.065(4) Uani 1 1 d . . .
O223 O 1.4558(7) -0.1408(6) 0.6760(4) 0.065(4) Uani 1 1 d . . .
O224 O 0.7327(7) 0.2895(6) 0.6844(4) 0.059(3) Uani 1 1 d . . .
O225 O 1.4474(6) -0.1366(6) 0.9184(4) 0.059(4) Uani 1 1 d . . .
O226 O 0.6882(7) -0.1811(5) 1.0860(4) 0.070(4) Uani 1 1 d . . .
O227 O 0.6291(6) 0.1134(5) 0.7872(4) 0.058(3) Uani 1 1 d . . .
O229 O 0.6567(7) 0.4258(6) 0.6835(4) 0.063(4) Uani 1 1 d . . .
O230 O 0.2071(6) 0.5392(4) 0.6599(4) 0.050(3) Uani 1 1 d . . .
O231 O 0.3644(8) 0.2138(6) 0.4461(4) 0.073(4) Uani 1 1 d . . .
O232 O 0.7352(8) 0.1558(7) 0.8187(5) 0.079(4) Uani 1 1 d . . .
O233 O 1.3160(7) -0.1110(7) 0.9779(4) 0.083(5) Uani 1 1 d . . .
O234 O 1.3787(9) -0.0246(7) 0.9312(6) 0.100(6) Uani 1 1 d . . .
O235 O 1.5253(7) -0.2419(6) 0.9091(4) 0.068(4) Uani 1 1 d . . .
O236 O 0.6204(8) 0.4691(6) 0.7655(5) 0.078(5) Uani 1 1 d . . .
O35 O 0.7313(6) -0.2520(5) 1.0180(5) 0.071(4) Uani 1 1 d . . .
O228 O 1.3145(8) -0.3305(5) 1.0238(4) 0.063(4) Uani 1 1 d . . .
O219 O 0.7938(7) 0.2556(7) 0.7596(4) 0.076(5) Uani 1 1 d . . .
O70 O 1.0915(13) -0.2164(8) 1.0759(5) 0.134(9) Uani 1 1 d . . .
N1 N 0.6359(4) 0.5538(3) 0.7704(3) 0.0061(16) Uani 1 1 d U . .
N2 N 0.8854(6) -0.1788(5) 0.8505(4) 0.039(3) Uani 1 1 d . . .
N3 N 0.2142(8) 0.2996(6) 0.6102(5) 0.055(4) Uani 1 1 d . . .
N4 N 1.0135(6) -0.2697(5) 0.5620(4) 0.032(3) Uani 1 1 d . . .
N5 N 0.5269(8) 0.4539(6) 0.4433(5) 0.056(4) Uani 1 1 d . . .
N6 N 1.0275(9) -0.5410(7) 0.9407(5) 0.062(4) Uani 1 1 d . . .
N7 N 1.2678(8) -0.0291(5) 0.7116(5) 0.052(4) Uani 1 1 d . . .
N8 N 0.4721(7) 0.2946(5) 0.9420(4) 0.042(3) Uani 1 1 d . . .
N9 N 1.0981(9) 0.0117(8) 0.9318(6) 0.073(5) Uani 1 1 d . . .
N10 N 0.9123(7) 0.0555(6) 0.4507(6) 0.059(4) Uani 1 1 d . . .
N11 N 1.2749(8) -0.2901(6) 0.9055(5) 0.050(4) Uani 1 1 d . . .
N12 N 0.6048(7) 0.1905(6) 0.6698(5) 0.046(3) Uani 1 1 d . . .
N13 N 0.7451(9) 0.0156(7) 0.7653(5) 0.074(5) Uani 1 1 d . . .
N14 N 1.4426(8) 0.0649(7) 0.9454(6) 0.069(5) Uani 1 1 d . . .
N15 N 1.4017(10) -0.0229(8) 0.6237(6) 0.086(6) Uani 1 1 d . . .
N16 N 0.5665(14) 0.0066(9) 0.4736(8) 0.123(9) Uani 1 1 d . . .
N17 N 0.1220(12) 0.4725(11) 0.8143(6) 0.121(9) Uani 1 1 d . . .
N18 N 1.6162(9) -0.1736(9) 0.8423(7) 0.090(7) Uani 1 1 d . . .
N19 N 0.6946(11) 0.0961(8) 0.3892(5) 0.082(6) Uani 1 1 d . . .
N20 N 0.9485(10) 0.0475(10) 0.6604(7) 0.118(10) Uani 1 1 d . . .
N21 N 0.7148(11) -0.0955(9) 0.8144(6) 0.095(7) Uani 1 1 d . . .
N22 N 0.8953(9) 0.0576(8) 0.7478(5) 0.080(6) Uani 1 1 d . . .
N23 N 0.5784(9) 0.0410(10) 0.9755(7) 0.109(8) Uani 1 1 d . . .
N24 N 0.5578(9) 0.1801(11) 0.4090(6) 0.107(8) Uani 1 1 d . . .
N25 N -0.1398(12) 0.1832(11) 0.6704(9) 0.132(10) Uani 1 1 d . . .
N26 N 1.4821(13) -0.6265(8) 1.1025(8) 0.114(8) Uani 1 1 d . . .
O238 O 1.0066(14) -0.1321(16) 1.0555(9) 0.082(16) Uani 0.44(3) 1 d PU . .

loop_
_atom_site_aniso_label
_atom_site_aniso_U_11
_atom_site_aniso_U_22
_atom_site_aniso_U_33
_atom_site_aniso_U_23
_atom_site_aniso_U_13
_atom_site_aniso_U_12
Pr1 0.0297(4) 0.0279(4) 0.0294(4) 0.0017(3) -0.0046(3) -0.0071(3)
Pr2 0.0288(4) 0.0271(4) 0.0275(4) -0.0011(3) -0.0030(3) -0.0078(3)
Pr3 0.0305(4) 0.0297(4) 0.0270(4) -0.0049(3) -0.0021(3) -0.0062(3)
Pr4 0.0322(4) 0.0283(4) 0.0284(4) -0.0057(3) -0.0052(3) -0.0066(3)
Pr5 0.0306(4) 0.0256(4) 0.0273(4) -0.0013(3) -0.0039(3) -0.0056(3)
Pr6 0.0297(4) 0.0280(4) 0.0272(4) -0.0045(3) -0.0026(3) -0.0049(3)
Pr7 0.0308(4) 0.0265(4) 0.0296(4) 0.0002(3) -0.0038(3) -0.0089(3)
Pr8 0.0410(5) 0.0254(4) 0.0371(4) -0.0035(3) -0.0154(4) -0.0057(3)
Mo9 0.0316(6) 0.0234(6) 0.0236(6) -0.0042(4) -0.0016(5) -0.0087(5)
Mo10 0.0295(6) 0.0270(6) 0.0250(6) -0.0028(5) -0.0016(5) -0.0040(5)
Mo11 0.0320(6) 0.0360(7) 0.0266(6) -0.0029(5) -0.0029(5) -0.0135(5)
Mo12 0.0303(6) 0.0289(6) 0.0320(6) -0.0056(5) -0.0043(5) -0.0048(5)
Mo13 0.0331(6) 0.0280(6) 0.0297(6) -0.0019(5) -0.0018(5) -0.0045(5)
Mo14 0.0310(6) 0.0342(7) 0.0275(6) -0.0004(5) -0.0068(5) -0.0101(5)
Mo15 0.0268(6) 0.0300(6) 0.0423(7) -0.0027(5) -0.0063(5) -0.0085(5)
Mo16 0.0291(6) 0.0251(6) 0.0236(6) -0.0022(4) -0.0018(5) -0.0074(5)
Mo17 0.0274(6) 0.0327(7) 0.0324(6) 0.0015(5) -0.0068(5) -0.0100(5)
Mo18 0.0366(7) 0.0378(7) 0.0271(6) -0.0038(5) -0.0084(5) -0.0112(6)
Mo19 0.0280(6) 0.0267(6) 0.0269(6) -0.0026(5) -0.0039(5) -0.0033(5)
Mo20 0.0352(7) 0.0345(7) 0.0313(6) -0.0051(5) -0.0093(5) -0.0022(5)
Mo21 0.0275(6) 0.0267(6) 0.0303(6) -0.0017(5) -0.0039(5) -0.0061(5)
Mo22 0.0290(6) 0.0293(6) 0.0245(6) -0.0013(5) -0.0056(5) -0.0083(5)
Mo23 0.0277(6) 0.0291(6) 0.0273(6) -0.0033(5) -0.0042(5) -0.0069(5)
Mo24 0.0295(6) 0.0281(6) 0.0258(6) -0.0023(5) -0.0052(5) -0.0084(5)
Mo25 0.0311(7) 0.0360(7) 0.0392(7) 0.0008(6) -0.0059(5) -0.0135(5)
Mo26 0.0298(6) 0.0295(7) 0.0448(8) 0.0031(6) -0.0056(6) -0.0109(5)
Mo27 0.0370(7) 0.0266(6) 0.0278(6) -0.0032(5) -0.0078(5) -0.0064(5)
Mo28 0.0297(6) 0.0271(6) 0.0276(6) -0.0027(5) -0.0053(5) -0.0055(5)
Mo29 0.0388(7) 0.0248(6) 0.0320(6) -0.0060(5) -0.0062(5) -0.0051(5)
Mo30 0.0307(7) 0.0465(8) 0.0348(7) 0.0012(6) -0.0073(5) -0.0088(6)
Mo31 0.0366(7) 0.0408(8) 0.0370(7) -0.0065(6) -0.0121(6) 0.0006(6)
Mo32 0.0287(6) 0.0288(6) 0.0293(6) -0.0012(5) -0.0042(5) -0.0061(5)
Mo33 0.0364(7) 0.0365(7) 0.0400(7) -0.0008(6) -0.0130(6) -0.0049(6)
Mo34 0.0329(6) 0.0256(6) 0.0291(6) 0.0022(5) -0.0034(5) -0.0075(5)
Mo35 0.0329(6) 0.0312(6) 0.0258(6) -0.0063(5) -0.0006(5) -0.0024(5)
Mo36 0.0302(6) 0.0338(7) 0.0404(7) -0.0037(5) -0.0112(5) -0.0036(5)
Mo37 0.0316(7) 0.0374(7) 0.0526(9) -0.0093(6) -0.0060(6) -0.0088(6)
Mo38 0.0315(7) 0.0376(7) 0.0476(8) -0.0093(6) -0.0118(6) -0.0051(6)
Mo39 0.0321(6) 0.0271(6) 0.0253(6) -0.0034(5) -0.0031(5) -0.0055(5)
Mo40 0.0457(8) 0.0264(6) 0.0413(8) -0.0091(5) -0.0061(6) -0.0015(6)
Mo41 0.0346(7) 0.0472(8) 0.0330(7) -0.0025(6) 0.0028(5) -0.0119(6)
Mo42 0.0402(8) 0.0555(9) 0.0283(7) -0.0052(6) -0.0065(6) -0.0201(7)
Mo43 0.0330(7) 0.0435(8) 0.0494(8) 0.0027(6) -0.0143(6) -0.0110(6)
Mo44 0.0335(7) 0.0370(7) 0.0388(7) -0.0028(6) 0.0029(6) -0.0076(6)
Mo45 0.0463(8) 0.0437(8) 0.0280(7) 0.0056(6) -0.0102(6) -0.0158(6)
Mo46 0.0327(6) 0.0331(7) 0.0301(6) -0.0046(5) -0.0069(5) -0.0074(5)
Mo47 0.0415(8) 0.0394(8) 0.0410(8) -0.0035(6) -0.0114(6) -0.0179(6)
Mo48 0.0339(7) 0.0345(7) 0.0619(10) -0.0018(7) -0.0091(7) -0.0065(6)
Mo49 0.0432(8) 0.0265(6) 0.0343(7) -0.0034(5) -0.0042(6) -0.0029(5)
Mo50 0.0483(9) 0.0341(7) 0.0585(10) 0.0032(7) -0.0277(7) -0.0086(6)
Mo51 0.0492(8) 0.0312(7) 0.0391(8) -0.0081(6) -0.0053(6) -0.0004(6)
Mo52 0.0563(9) 0.0624(10) 0.0373(8) -0.0058(7) -0.0083(7) -0.0364(8)
Mo53 0.0382(7) 0.0257(6) 0.0307(6) 0.0017(5) -0.0071(5) -0.0072(5)
Mo54 0.0271(6) 0.0366(7) 0.0353(7) -0.0003(5) -0.0039(5) -0.0026(5)
Mo55 0.0441(8) 0.0453(8) 0.0265(6) -0.0027(6) -0.0066(6) -0.0046(6)
Mo56 0.0371(8) 0.0701(11) 0.0374(8) 0.0032(7) -0.0098(6) -0.0022(7)
Mo57 0.0306(7) 0.0369(7) 0.0462(8) 0.0020(6) -0.0049(6) -0.0062(6)
Mo58 0.0388(8) 0.0409(8) 0.0514(9) -0.0090(6) -0.0084(6) -0.0181(6)
Mo59 0.0361(8) 0.0579(10) 0.0480(9) -0.0090(7) 0.0046(6) -0.0178(7)
Mo60 0.0350(7) 0.0471(8) 0.0408(8) 0.0095(6) -0.0105(6) -0.0069(6)
Mo61 0.0543(9) 0.0574(9) 0.0319(7) 0.0064(7) -0.0141(6) -0.0208(7)
Mo62 0.0320(7) 0.0779(11) 0.0395(8) -0.0047(7) -0.0064(6) -0.0172(7)
Mo63 0.0711(11) 0.0432(8) 0.0314(7) -0.0012(6) -0.0179(7) -0.0023(7)
Mo64 0.0386(8) 0.0403(8) 0.0518(9) 0.0046(7) 0.0082(7) -0.0062(6)
Mo65 0.0393(8) 0.0614(10) 0.0504(9) 0.0002(7) -0.0205(7) -0.0078(7)
Mo66 0.0526(10) 0.0773(12) 0.0603(11) -0.0295(9) -0.0202(8) -0.0154(9)
Co1 0.072(3) 0.089(4) 0.105(4) 0.008(3) -0.023(3) -0.010(3)
Co2 0.073(3) 0.088(3) 0.110(4) 0.004(3) -0.030(3) -0.015(3)
O14 0.033(5) 0.031(5) 0.040(6) -0.001(4) -0.002(4) -0.009(4)
O21 0.030(5) 0.033(5) 0.032(5) 0.004(4) -0.007(4) -0.009(4)
O29 0.031(5) 0.031(5) 0.034(5) -0.001(4) -0.014(4) -0.004(4)
O41 0.050(6) 0.036(6) 0.023(5) 0.012(4) -0.006(4) -0.019(5)
O49 0.023(5) 0.033(5) 0.036(5) -0.001(4) -0.007(4) -0.014(4)
O50 0.026(5) 0.056(7) 0.037(6) -0.012(5) -0.023(4) -0.005(5)
O3 0.035(5) 0.029(5) 0.008(4) 0.001(3) 0.006(3) -0.005(4)
O4 0.039(5) 0.035(5) 0.017(4) -0.011(4) 0.000(4) -0.003(4)
O6 0.047(6) 0.020(5) 0.023(5) 0.001(4) 0.000(4) -0.005(4)
O7 0.038(6) 0.036(6) 0.031(5) -0.021(4) -0.009(4) 0.008(4)
O8 0.032(5) 0.033(5) 0.016(4) -0.010(4) -0.007(4) -0.004(4)
O12 0.030(5) 0.026(5) 0.033(5) -0.003(4) 0.004(4) 0.002(4)
O1 0.034(5) 0.025(5) 0.025(5) 0.009(4) -0.017(4) -0.020(4)
O15 0.036(5) 0.032(5) 0.035(5) 0.002(4) 0.000(4) -0.031(4)
O16 0.031(5) 0.030(5) 0.033(5) -0.007(4) -0.015(4) -0.006(4)
O18 0.030(5) 0.038(6) 0.043(6) -0.009(5) -0.015(4) -0.014(4)
O19 0.033(5) 0.021(5) 0.027(5) 0.000(4) 0.001(4) -0.009(4)
O20 0.040(5) 0.027(5) 0.015(4) 0.002(4) -0.009(4) -0.009(4)
O2 0.048(6) 0.013(4) 0.022(5) -0.004(3) 0.000(4) -0.009(4)
O10 0.041(6) 0.031(5) 0.030(5) -0.002(4) -0.009(4) -0.009(4)
O11 0.064(7) 0.025(5) 0.027(5) 0.000(4) -0.007(5) -0.007(5)
O5 0.039(6) 0.023(5) 0.037(6) -0.002(4) -0.012(5) 0.000(4)
O13 0.022(5) 0.049(6) 0.022(5) -0.008(4) 0.011(4) -0.011(4)
O9 0.047(7) 0.038(6) 0.047(7) -0.002(5) -0.009(5) -0.003(5)
O22 0.046(6) 0.038(6) 0.036(6) -0.008(5) -0.004(5) -0.011(5)
O17 0.035(5) 0.033(5) 0.027(5) -0.018(4) -0.005(4) -0.012(4)
O24 0.032(5) 0.038(6) 0.034(6) -0.010(4) -0.008(4) -0.004(4)
O25 0.039(6) 0.052(7) 0.034(6) -0.008(5) 0.011(5) -0.020(5)
O26 0.033(5) 0.036(6) 0.030(5) 0.000(4) -0.006(4) -0.013(4)
O27 0.046(6) 0.053(7) 0.028(5) -0.003(5) -0.014(5) -0.015(5)
O28 0.058(8) 0.064(8) 0.048(7) -0.019(6) 0.011(6) -0.039(6)
O30 0.036(5) 0.039(6) 0.030(5) -0.007(4) -0.016(4) -0.009(4)
O31 0.040(6) 0.036(6) 0.031(5) -0.006(4) -0.011(4) -0.002(5)
O32 0.035(6) 0.047(6) 0.049(7) -0.012(5) -0.005(5) -0.011(5)
O33 0.046(6) 0.034(6) 0.027(5) 0.005(4) -0.001(4) -0.002(5)
O34 0.076(8) 0.037(6) 0.019(5) 0.006(4) -0.007(5) -0.009(6)
O36 0.040(6) 0.028(5) 0.051(7) 0.005(5) -0.006(5) 0.003(4)
O37 0.040(6) 0.032(5) 0.027(5) -0.003(4) -0.011(4) -0.008(4)
O38 0.016(4) 0.033(5) 0.052(7) -0.002(5) -0.003(4) 0.002(4)
O39 0.029(5) 0.028(5) 0.034(5) 0.002(4) -0.010(4) -0.002(4)
O40 0.041(6) 0.036(6) 0.030(5) 0.000(4) -0.015(4) -0.011(5)
O42 0.034(6) 0.044(6) 0.046(7) -0.008(5) -0.004(5) -0.013(5)
O43 0.036(5) 0.035(5) 0.032(5) -0.009(4) -0.014(4) -0.014(4)
O44 0.043(6) 0.030(5) 0.031(5) -0.009(4) 0.001(4) -0.002(4)
O45 0.040(6) 0.017(4) 0.026(5) 0.006(4) -0.004(4) -0.006(4)
O46 0.031(5) 0.020(5) 0.036(5) -0.005(4) 0.004(4) 0.003(4)
O47 0.032(5) 0.030(5) 0.027(5) -0.001(4) -0.006(4) -0.006(4)
O48 0.039(6) 0.028(5) 0.030(5) 0.002(4) -0.010(4) 0.002(4)
O51 0.036(6) 0.048(6) 0.027(5) -0.007(4) -0.007(4) -0.006(5)
O52 0.068(8) 0.048(7) 0.020(5) -0.009(5) -0.008(5) -0.008(6)
O53 0.048(6) 0.036(6) 0.023(5) 0.000(4) -0.016(4) 0.000(5)
O54 0.046(6) 0.042(6) 0.026(5) -0.002(4) -0.005(4) -0.018(5)
O55 0.030(5) 0.041(6) 0.034(5) -0.004(4) -0.012(4) -0.010(4)
O56 0.039(6) 0.032(5) 0.027(5) -0.005(4) -0.024(4) -0.008(4)
O57 0.030(5) 0.036(6) 0.032(5) -0.005(4) -0.006(4) 0.006(4)
O58 0.027(5) 0.042(6) 0.037(6) -0.001(5) -0.004(4) -0.010(4)
O59 0.034(6) 0.031(5) 0.046(6) -0.006(5) 0.004(5) -0.017(4)
O60 0.022(5) 0.035(5) 0.038(6) 0.007(4) -0.008(4) -0.008(4)
O61 0.057(7) 0.016(5) 0.043(6) -0.001(4) -0.015(5) -0.004(4)
O62 0.042(6) 0.034(5) 0.035(6) -0.002(4) -0.016(5) -0.015(5)
O63 0.025(5) 0.022(5) 0.040(6) -0.004(4) -0.009(4) -0.006(4)
O64 0.046(7) 0.038(6) 0.058(8) 0.005(5) -0.015(6) -0.015(5)
O65 0.025(5) 0.033(5) 0.039(6) -0.004(4) 0.001(4) 0.001(4)
O66 0.044(6) 0.042(6) 0.045(7) 0.013(5) -0.022(5) -0.018(5)
O67 0.042(6) 0.042(6) 0.029(5) 0.000(4) -0.010(5) -0.004(5)
O68 0.034(6) 0.037(6) 0.036(6) -0.011(4) -0.009(4) 0.004(4)
O69 0.039(6) 0.044(6) 0.044(7) -0.007(5) 0.000(5) 0.006(5)
O23 0.058(7) 0.038(6) 0.023(5) 0.000(4) 0.003(5) -0.027(5)
O72 0.032(6) 0.025(5) 0.064(8) 0.005(5) -0.015(5) -0.009(4)
O73 0.031(5) 0.036(6) 0.034(5) 0.002(4) -0.011(4) -0.016(4)
O74 0.042(6) 0.029(5) 0.036(6) 0.005(4) -0.010(5) -0.016(4)
O75 0.024(5) 0.034(5) 0.033(5) -0.012(4) -0.002(4) -0.005(4)
O76 0.022(5) 0.028(5) 0.033(5) -0.007(4) 0.001(4) -0.014(4)
O77 0.055(7) 0.036(6) 0.057(8) -0.004(5) -0.007(6) -0.014(5)
O78 0.039(6) 0.020(5) 0.037(6) -0.004(4) 0.001(4) -0.015(4)
O79 0.049(6) 0.033(5) 0.024(5) -0.009(4) -0.004(4) 0.002(5)
O80 0.033(6) 0.054(7) 0.049(7) -0.005(5) -0.005(5) -0.016(5)
O81 0.029(5) 0.037(6) 0.045(6) -0.008(5) -0.005(5) -0.006(4)
O82 0.054(7) 0.052(7) 0.042(7) -0.004(5) 0.004(6) -0.016(6)
O83 0.038(6) 0.040(6) 0.026(5) -0.010(4) -0.011(4) -0.009(4)
O84 0.039(6) 0.064(7) 0.036(6) -0.012(5) -0.004(5) -0.027(5)
O85 0.032(6) 0.052(7) 0.057(8) 0.005(6) -0.009(5) -0.015(5)
O86 0.042(6) 0.052(6) 0.011(4) -0.013(4) 0.003(4) -0.016(5)
O87 0.053(7) 0.044(6) 0.035(6) 0.004(5) -0.002(5) -0.008(5)
O88 0.035(6) 0.049(7) 0.044(6) -0.019(5) -0.009(5) -0.004(5)
O89 0.058(7) 0.018(5) 0.032(5) -0.009(4) 0.003(5) -0.006(4)
O90 0.039(6) 0.021(5) 0.044(6) -0.009(4) -0.008(5) -0.004(4)
O91 0.038(6) 0.023(5) 0.069(8) 0.000(5) -0.002(5) -0.006(4)
O93 0.030(5) 0.053(7) 0.047(7) 0.000(5) -0.022(5) -0.013(5)
O94 0.057(7) 0.047(7) 0.048(7) 0.001(5) -0.007(6) -0.033(6)
O95 0.047(7) 0.055(7) 0.026(5) 0.001(5) -0.006(5) -0.015(5)
O97 0.046(6) 0.022(5) 0.044(6) -0.001(4) -0.001(5) -0.006(4)
O98 0.044(7) 0.055(7) 0.059(8) -0.011(6) -0.013(6) -0.012(6)
O99 0.047(7) 0.039(6) 0.034(6) -0.004(5) 0.005(5) -0.003(5)
O100 0.048(7) 0.034(6) 0.056(7) -0.002(5) -0.008(6) -0.020(5)
O101 0.046(6) 0.014(4) 0.019(4) 0.007(3) -0.002(4) -0.006(4)
O102 0.060(8) 0.064(8) 0.050(7) -0.004(6) -0.018(6) -0.028(6)
O103 0.041(6) 0.044(6) 0.032(6) -0.004(5) -0.001(5) -0.007(5)
O104 0.035(5) 0.036(5) 0.021(5) -0.003(4) -0.006(4) -0.003(4)
O105 0.044(7) 0.053(7) 0.041(7) -0.007(5) -0.008(5) 0.008(5)
O106 0.027(5) 0.051(7) 0.049(7) 0.006(5) -0.011(5) -0.010(5)
O107 0.037(6) 0.043(6) 0.030(5) -0.012(4) -0.001(4) 0.004(5)
O108 0.047(6) 0.024(5) 0.047(6) -0.001(4) -0.025(5) -0.006(4)
O109 0.062(7) 0.050(7) 0.027(5) -0.022(5) -0.016(5) 0.002(5)
O110 0.054(7) 0.035(6) 0.022(5) -0.001(4) -0.014(5) -0.009(5)
O111 0.038(6) 0.050(7) 0.055(7) -0.010(6) -0.007(5) -0.013(5)
O112 0.045(7) 0.032(6) 0.069(8) 0.018(5) -0.033(6) -0.008(5)
O113 0.034(6) 0.028(5) 0.052(7) 0.004(5) -0.015(5) -0.011(4)
O114 0.042(7) 0.083(9) 0.039(7) 0.011(6) -0.013(5) 0.001(6)
O115 0.038(6) 0.037(6) 0.047(7) 0.000(5) 0.002(5) -0.007(5)
O116 0.092(10) 0.036(6) 0.048(7) 0.021(5) -0.029(7) -0.037(6)
O118 0.058(7) 0.037(6) 0.025(5) -0.015(4) 0.008(5) -0.011(5)
O119 0.026(5) 0.046(7) 0.059(8) -0.010(5) 0.006(5) -0.010(5)
O120 0.029(5) 0.030(5) 0.037(6) 0.001(4) -0.009(4) -0.011(4)
O121 0.042(6) 0.052(7) 0.040(6) 0.003(5) -0.005(5) -0.023(5)
O122 0.033(6) 0.042(6) 0.046(7) -0.007(5) -0.002(5) -0.011(5)
O124 0.059(8) 0.043(7) 0.058(8) -0.007(6) -0.010(6) -0.016(6)
O125 0.039(6) 0.035(6) 0.056(7) 0.006(5) -0.017(5) 0.003(5)
O96 0.032(6) 0.044(6) 0.045(6) -0.015(5) -0.003(5) -0.009(5)
O126 0.049(6) 0.046(6) 0.023(5) -0.013(4) 0.005(5) -0.001(5)
O127 0.036(6) 0.036(6) 0.054(7) 0.005(5) -0.020(5) -0.015(5)
O129 0.049(6) 0.030(5) 0.015(4) -0.006(4) -0.008(4) -0.016(4)
O130 0.038(6) 0.045(6) 0.039(6) -0.001(5) -0.014(5) -0.010(5)
O92 0.055(7) 0.043(6) 0.023(5) 0.001(4) -0.008(5) -0.009(5)
O133 0.064(8) 0.023(5) 0.054(7) -0.004(5) 0.014(6) 0.004(5)
O134 0.049(7) 0.030(6) 0.048(7) 0.006(5) 0.008(5) -0.009(5)
O135 0.041(6) 0.027(5) 0.043(6) -0.011(4) -0.004(5) -0.014(4)
O136 0.082(9) 0.033(6) 0.027(6) 0.004(4) -0.008(6) -0.012(6)
O137 0.042(6) 0.039(6) 0.045(6) 0.008(5) -0.021(5) -0.006(5)
O138 0.041(6) 0.027(5) 0.045(6) -0.001(5) -0.009(5) -0.003(4)
O131 0.032(6) 0.069(8) 0.041(6) -0.015(6) -0.010(5) 0.000(5)
O139 0.071(9) 0.027(6) 0.083(10) -0.017(6) 0.039(7) -0.010(6)
O140 0.053(7) 0.051(7) 0.038(6) -0.021(5) -0.006(5) -0.005(5)
O141 0.037(6) 0.051(7) 0.063(8) -0.012(6) -0.018(6) -0.002(5)
O142 0.039(6) 0.031(5) 0.033(5) -0.010(4) -0.009(4) 0.001(4)
O71 0.035(6) 0.096(10) 0.030(6) -0.017(6) 0.010(5) -0.012(6)
O143 0.045(7) 0.046(7) 0.052(7) 0.010(6) -0.012(6) 0.001(5)
O144 0.036(6) 0.056(7) 0.050(7) -0.006(6) -0.005(5) -0.012(5)
O145 0.055(7) 0.042(6) 0.037(6) -0.011(5) -0.005(5) -0.015(5)
O146 0.045(7) 0.049(7) 0.065(9) 0.004(6) 0.031(6) -0.004(6)
O147 0.061(8) 0.050(7) 0.075(9) -0.009(6) -0.040(7) -0.010(6)
O148 0.057(8) 0.053(8) 0.062(8) -0.019(6) -0.019(6) 0.014(6)
O149 0.038(6) 0.030(5) 0.040(6) -0.002(4) 0.008(5) -0.003(4)
O150 0.066(8) 0.024(5) 0.046(7) 0.012(5) -0.003(6) 0.001(5)
O151 0.068(9) 0.062(8) 0.045(7) -0.008(6) -0.018(6) -0.011(7)
O152 0.039(6) 0.062(8) 0.044(7) 0.010(6) -0.016(5) -0.008(5)
O153 0.024(6) 0.082(9) 0.078(10) -0.026(7) -0.017(6) 0.010(6)
O154 0.070(8) 0.030(6) 0.035(6) -0.012(4) -0.011(5) -0.005(5)
O155 0.060(7) 0.027(5) 0.034(6) -0.004(4) -0.019(5) -0.003(5)
O156 0.059(8) 0.040(6) 0.046(7) -0.011(5) -0.002(6) -0.002(5)
O157 0.048(7) 0.043(6) 0.033(6) -0.001(5) 0.006(5) -0.009(5)
O158 0.043(7) 0.075(8) 0.039(6) -0.012(6) -0.016(5) -0.023(6)
O159 0.067(8) 0.048(7) 0.038(6) -0.015(5) -0.004(6) 0.003(6)
O160 0.035(5) 0.033(5) 0.024(5) 0.005(4) -0.009(4) 0.001(4)
O161 0.046(7) 0.039(6) 0.043(7) 0.009(5) -0.013(5) -0.007(5)
O162 0.048(7) 0.047(7) 0.066(9) 0.011(6) -0.029(6) -0.007(6)
O163 0.039(6) 0.053(7) 0.054(8) 0.013(6) 0.004(5) -0.024(5)
O164 0.057(8) 0.049(7) 0.059(8) -0.014(6) -0.006(6) -0.021(6)
O165 0.055(7) 0.036(6) 0.038(6) 0.004(5) 0.009(5) 0.005(5)
O166 0.043(7) 0.052(8) 0.084(10) -0.012(7) -0.024(7) 0.003(6)
O167 0.052(7) 0.041(6) 0.059(8) -0.022(6) -0.001(6) -0.005(5)
O168 0.049(7) 0.055(7) 0.032(6) -0.008(5) -0.002(5) -0.015(6)
O169 0.035(6) 0.056(7) 0.056(8) 0.025(6) -0.025(5) -0.009(5)
O170 0.045(7) 0.050(7) 0.078(9) -0.022(6) -0.020(6) -0.008(6)
O171 0.038(7) 0.052(7) 0.083(10) -0.015(7) -0.015(6) -0.008(5)
O172 0.069(8) 0.066(8) 0.030(6) -0.009(5) -0.017(6) 0.002(6)
O173 0.054(7) 0.028(5) 0.042(6) -0.009(4) -0.018(5) -0.008(5)
O174 0.060(8) 0.077(9) 0.021(5) 0.006(5) -0.004(5) -0.026(7)
O175 0.045(7) 0.053(7) 0.066(9) -0.016(6) -0.008(6) -0.002(6)
O176 0.048(7) 0.085(9) 0.031(6) 0.005(6) 0.000(5) -0.036(7)
O177 0.047(6) 0.053(7) 0.023(5) 0.020(5) -0.007(5) -0.016(5)
O178 0.038(6) 0.040(6) 0.056(7) 0.002(5) -0.022(5) -0.005(5)
O179 0.046(7) 0.099(10) 0.035(6) -0.013(6) 0.000(5) -0.034(7)
O180 0.044(7) 0.095(10) 0.038(7) -0.020(6) 0.005(5) -0.034(7)
O181 0.089(11) 0.044(8) 0.105(12) 0.004(7) -0.063(9) -0.014(7)
O182 0.050(7) 0.054(7) 0.042(7) 0.000(5) 0.006(5) -0.026(6)
O183 0.105(11) 0.061(8) 0.053(8) 0.019(6) -0.042(8) -0.056(8)
O184 0.084(9) 0.026(6) 0.056(8) 0.003(5) 0.002(7) -0.014(6)
O185 0.058(8) 0.049(7) 0.040(7) 0.009(5) -0.020(6) -0.008(6)
O186 0.058(8) 0.049(7) 0.070(9) 0.008(6) -0.017(7) -0.019(6)
O187 0.060(8) 0.040(6) 0.044(7) -0.024(5) 0.007(6) 0.000(5)
O188 0.052(7) 0.052(7) 0.056(8) -0.016(6) -0.013(6) -0.005(6)
O189 0.102(11) 0.071(9) 0.047(8) 0.002(6) -0.038(7) -0.050(8)
O190 0.024(6) 0.082(9) 0.079(10) 0.013(7) -0.013(6) -0.033(6)
O191 0.082(9) 0.022(6) 0.062(8) -0.005(5) 0.034(7) -0.010(6)
O192 0.052(8) 0.077(9) 0.061(9) -0.009(7) -0.003(6) -0.022(7)
O193 0.058(8) 0.042(7) 0.089(10) -0.016(6) -0.037(7) -0.011(6)
O194 0.063(8) 0.062(8) 0.046(7) -0.007(6) -0.023(6) -0.008(6)
O195 0.064(8) 0.057(7) 0.023(5) -0.010(5) -0.014(5) -0.017(6)
O196 0.061(8) 0.037(6) 0.062(8) -0.010(6) 0.003(6) -0.007(6)
O197 0.054(9) 0.071(10) 0.110(13) 0.028(9) -0.012(8) -0.010(7)
O198 0.056(8) 0.058(8) 0.070(9) 0.034(7) -0.025(7) -0.015(6)
O199 0.052(8) 0.071(9) 0.062(9) -0.004(7) -0.003(7) -0.006(7)
O200 0.036(6) 0.027(5) 0.053(7) -0.008(5) 0.006(5) 0.001(4)
O201 0.053(7) 0.049(7) 0.075(9) -0.026(6) 0.009(6) -0.034(6)
O202 0.066(8) 0.055(8) 0.045(7) -0.008(6) -0.021(6) -0.007(6)
O203 0.099(10) 0.047(7) 0.047(7) -0.021(6) 0.000(7) -0.046(7)
O204 0.038(6) 0.060(8) 0.065(8) -0.022(6) 0.004(6) -0.012(6)
O205 0.047(7) 0.044(7) 0.046(7) -0.003(5) 0.007(5) -0.006(5)
O206 0.053(7) 0.078(9) 0.036(6) -0.017(6) 0.019(5) -0.028(7)
O207 0.043(7) 0.050(7) 0.067(9) 0.009(6) 0.001(6) -0.005(6)
O208 0.033(6) 0.047(7) 0.095(11) -0.023(7) -0.024(6) 0.014(5)
O209 0.055(8) 0.064(8) 0.078(10) -0.017(7) -0.010(7) -0.037(7)
O210 0.099(11) 0.047(7) 0.049(8) -0.014(6) -0.044(7) 0.007(7)
O211 0.052(7) 0.053(7) 0.042(7) 0.004(5) -0.009(5) -0.017(6)
O212 0.039(7) 0.082(10) 0.080(10) -0.016(8) -0.013(7) 0.008(6)
O213 0.107(11) 0.049(8) 0.045(7) 0.024(6) -0.032(7) -0.030(7)
O214 0.057(8) 0.066(8) 0.068(9) -0.043(7) 0.032(7) -0.028(7)
O215 0.048(7) 0.055(7) 0.052(7) -0.007(6) -0.017(6) -0.023(6)
O216 0.062(8) 0.012(5) 0.088(10) 0.005(5) 0.030(7) 0.006(5)
O217 0.096(11) 0.069(9) 0.027(6) 0.012(6) 0.000(7) -0.006(8)
O218 0.080(10) 0.035(7) 0.083(10) -0.010(6) -0.038(8) 0.000(6)
O220 0.061(8) 0.071(8) 0.039(7) -0.005(6) -0.017(6) -0.028(7)
O221 0.099(13) 0.069(10) 0.122(15) 0.018(10) -0.028(11) -0.030(9)
O222 0.039(7) 0.080(10) 0.065(9) 0.007(7) -0.003(6) 0.002(6)
O223 0.072(9) 0.100(11) 0.032(7) -0.001(7) -0.007(6) -0.036(8)
O224 0.061(8) 0.089(10) 0.023(6) -0.007(6) 0.004(5) -0.013(7)
O225 0.048(7) 0.100(10) 0.049(7) -0.024(7) -0.025(6) -0.032(7)
O226 0.073(9) 0.056(8) 0.060(9) 0.011(7) 0.027(7) -0.007(7)
O227 0.038(7) 0.066(8) 0.069(9) -0.013(7) -0.021(6) 0.011(6)
O229 0.064(9) 0.086(10) 0.045(7) 0.005(7) -0.010(6) -0.035(7)
O230 0.049(7) 0.036(6) 0.055(8) -0.011(5) 0.003(6) 0.008(5)
O231 0.093(11) 0.091(11) 0.048(8) 0.014(7) -0.032(8) -0.045(9)
O232 0.071(10) 0.112(12) 0.055(9) -0.010(8) -0.016(8) -0.012(9)
O233 0.057(9) 0.150(15) 0.037(7) -0.023(8) -0.016(6) 0.011(9)
O234 0.088(12) 0.084(11) 0.151(17) -0.045(11) -0.050(12) -0.021(9)
O235 0.054(8) 0.093(11) 0.053(8) 0.003(7) -0.013(7) -0.006(7)
O236 0.106(12) 0.079(10) 0.075(10) -0.029(8) -0.012(9) -0.065(9)
O35 0.030(6) 0.050(8) 0.124(13) -0.008(8) 0.009(7) -0.005(6)
O228 0.088(10) 0.042(7) 0.063(9) -0.001(6) -0.018(8) -0.016(7)
O219 0.053(8) 0.154(14) 0.029(6) -0.009(8) -0.015(6) -0.027(9)
O70 0.24(2) 0.154(17) 0.041(9) -0.030(10) 0.016(12) -0.136(18)
N1 0.006(4) 0.004(4) 0.012(4) -0.005(3) 0.001(3) -0.012(3)
N2 0.024(6) 0.047(8) 0.044(8) -0.007(6) 0.000(5) -0.008(5)
N3 0.044(8) 0.051(9) 0.076(11) 0.002(8) -0.021(8) -0.017(7)
N4 0.028(6) 0.046(7) 0.021(6) -0.014(5) 0.020(5) -0.018(5)
N5 0.047(9) 0.051(9) 0.070(11) -0.004(8) -0.006(8) -0.013(7)
N6 0.074(11) 0.068(11) 0.038(8) 0.001(7) 0.006(8) -0.021(9)
N7 0.063(10) 0.030(7) 0.060(10) -0.008(7) 0.005(8) -0.013(7)
N8 0.033(7) 0.045(8) 0.050(8) 0.000(6) 0.007(6) -0.025(6)
N9 0.062(11) 0.106(14) 0.061(11) -0.034(10) -0.010(9) -0.025(10)
N10 0.030(7) 0.059(10) 0.087(12) -0.019(8) -0.019(8) 0.015(7)
N11 0.054(9) 0.045(8) 0.054(9) -0.010(7) -0.018(7) -0.007(7)
N12 0.024(6) 0.057(9) 0.057(9) -0.012(7) -0.008(6) 0.001(6)
N13 0.088(13) 0.078(12) 0.049(10) -0.034(8) -0.036(9) 0.039(9)
N14 0.046(9) 0.075(12) 0.089(14) -0.024(10) -0.003(9) -0.013(8)
N15 0.081(13) 0.084(13) 0.089(15) -0.041(11) 0.031(11) -0.032(11)
N16 0.18(2) 0.097(16) 0.12(2) 0.018(14) -0.118(18) -0.033(16)
N17 0.117(18) 0.19(2) 0.067(13) -0.103(15) 0.013(12) -0.032(16)
N18 0.041(10) 0.128(17) 0.111(17) -0.051(13) 0.008(10) -0.033(11)
N19 0.115(16) 0.101(14) 0.046(10) -0.008(10) -0.005(10) -0.063(13)
N20 0.066(13) 0.18(2) 0.116(18) 0.082(17) -0.047(12) -0.070(14)
N21 0.091(15) 0.126(18) 0.070(14) -0.037(12) 0.006(11) -0.026(13)
N22 0.060(11) 0.116(15) 0.052(10) 0.048(10) -0.019(8) -0.013(10)
N23 0.041(10) 0.20(2) 0.080(14) -0.069(15) -0.016(9) 0.035(12)
N24 0.058(11) 0.22(3) 0.045(11) -0.025(13) 0.027(9) -0.065(14)
N25 0.073(15) 0.16(2) 0.17(3) -0.09(2) 0.004(16) -0.024(15)
N26 0.14(2) 0.052(12) 0.15(2) 0.029(13) -0.040(17) -0.014(12)
O238 0.034(16) 0.17(4) 0.056(19) -0.08(2) 0.050(13) -0.062(19)

loop_
_atom_type_symbol
_atom_type_description
_atom_type_scat_dispersion_real
_atom_type_scat_dispersion_imag
_atom_type_scat_source
N N 0.0061 0.0033 'International Tables Vol C Tables 4.2.6.8 and 6.1.1.4'
H H 0.0000 0.0000 'International Tables Vol C Tables 4.2.6.8 and 6.1.1.4'
O O 0.0106 0.0060 'International Tables Vol C Tables 4.2.6.8 and 6.1.1.4'
Co Co 0.3494 0.9721 'International Tables Vol C Tables 4.2.6.8 and 6.1.1.4'
Mo Mo -1.6832 0.6857 'International Tables Vol C Tables 4.2.6.8 and 6.1.1.4'
Pr Pr -0.2180 2.8214 'International Tables Vol C Tables 4.2.6.8 and 6.1.1.4'

loop_
_geom_angle_atom_site_label_1
_geom_angle_atom_site_label_2
_geom_angle_atom_site_label_3
_geom_angle
_geom_angle_site_symmetry_1
_geom_angle_site_symmetry_3
O41 Pr1 O88 78.8(3) . .
O41 Pr1 O216 134.8(4) . .
O88 Pr1 O216 85.4(4) . .
O41 Pr1 O31 70.0(3) . .
O88 Pr1 O31 137.4(3) . .
O216 Pr1 O31 137.2(4) . .
O41 Pr1 O50 79.4(3) . .
O88 Pr1 O50 74.3(3) . .
O216 Pr1 O50 135.9(4) . .
O31 Pr1 O50 72.1(3) . .
O41 Pr1 O153 88.1(4) . .
O88 Pr1 O153 139.0(4) . .
O216 Pr1 O153 76.7(4) . .
O31 Pr1 O153 69.3(4) . .
O50 Pr1 O153 141.4(4) . .
O41 Pr1 O103 67.8(3) . .
O88 Pr1 O103 70.7(3) . .
O216 Pr1 O103 67.0(4) . .
O31 Pr1 O103 119.8(3) . .
O50 Pr1 O103 135.6(3) . .
O153 Pr1 O103 68.3(4) . .
O41 Pr1 O213 137.2(4) . .
O88 Pr1 O213 137.9(4) . .
O216 Pr1 O213 79.5(4) . .
O31 Pr1 O213 67.2(4) . .
O50 Pr1 O213 89.9(4) . .
O153 Pr1 O213 74.8(4) . .
O103 Pr1 O213 134.5(4) . .
O41 Pr1 O206 140.0(4) . .
O88 Pr1 O206 70.9(4) . .
O216 Pr1 O206 68.6(4) . .
O31 Pr1 O206 117.6(3) . .
O50 Pr1 O206 67.9(4) . .
O153 Pr1 O206 131.8(4) . .
O103 Pr1 O206 122.4(3) . .
O213 Pr1 O206 67.0(4) . .
O49 Pr2 O55 77.8(3) . .
O49 Pr2 O148 86.1(4) . .
O55 Pr2 O148 140.4(4) . .
O49 Pr2 O122 68.6(3) . .
O55 Pr2 O122 135.5(3) . .
O148 Pr2 O122 66.4(4) . .
O49 Pr2 O183 134.1(4) . .
O55 Pr2 O183 139.6(4) . .
O148 Pr2 O183 75.3(4) . .
O122 Pr2 O183 65.5(4) . .
O49 Pr2 O29 76.9(3) . .
O55 Pr2 O29 72.5(3) . .
O148 Pr2 O29 138.4(4) . .
O122 Pr2 O29 72.1(3) . .
O183 Pr2 O29 89.7(4) . .
O49 Pr2 O38 70.4(3) . .
O55 Pr2 O38 71.8(3) . .
O148 Pr2 O38 68.8(4) . .
O122 Pr2 O38 119.8(3) . .
O183 Pr2 O38 134.7(4) . .
O29 Pr2 O38 135.5(3) . .
O49 Pr2 O139 136.4(3) . .
O55 Pr2 O139 89.3(4) . .
O148 Pr2 O139 77.8(4) . .
O122 Pr2 O139 135.2(4) . .
O183 Pr2 O139 80.5(4) . .
O29 Pr2 O139 138.5(4) . .
O38 Pr2 O139 66.0(3) . .
O49 Pr2 O74 141.4(3) . .
O55 Pr2 O74 72.0(3) . .
O148 Pr2 O74 132.5(4) . .
O122 Pr2 O74 119.7(3) . .
O183 Pr2 O74 68.0(3) . .
O29 Pr2 O74 71.5(3) . .
O38 Pr2 O74 120.0(3) . .
O139 Pr2 O74 67.4(4) . .
O21 Pr3 O14 70.7(3) . .
O21 Pr3 O26 77.3(3) . .
O14 Pr3 O26 136.5(3) . .
O21 Pr3 O178 86.6(3) . .
O14 Pr3 O178 69.4(3) . .
O26 Pr3 O178 137.6(3) . .
O21 Pr3 O42 70.2(3) . .
O14 Pr3 O42 121.9(3) . .
O26 Pr3 O42 70.8(3) . .
O178 Pr3 O42 66.9(3) . .
O21 Pr3 O159 139.4(3) . .
O14 Pr3 O159 68.8(3) . .
O26 Pr3 O159 138.1(3) . .
O178 Pr3 O159 76.2(4) . .
O42 Pr3 O159 131.1(4) . .
O21 Pr3 O65 77.1(3) . .
O14 Pr3 O65 71.1(3) . .
O26 Pr3 O65 73.7(3) . .
O178 Pr3 O65 140.3(3) . .
O42 Pr3 O65 135.8(3) . .
O159 Pr3 O65 93.0(4) . .
O21 Pr3 O205 136.5(3) . .
O14 Pr3 O205 136.1(3) . .
O26 Pr3 O205 87.4(3) . .
O178 Pr3 O205 77.9(4) . .
O42 Pr3 O205 66.3(3) . .
O159 Pr3 O205 75.7(4) . .
O65 Pr3 O205 137.0(4) . .
O21 Pr3 O140 134.1(3) . .
O14 Pr3 O140 120.7(3) . .
O26 Pr3 O140 65.4(3) . .
O178 Pr3 O140 139.2(4) . .
O42 Pr3 O140 117.5(4) . .
O159 Pr3 O140 72.8(4) . .
O65 Pr3 O140 67.7(3) . .
O205 Pr3 O140 69.3(4) . .
O22 Pr4 O57 69.7(3) . .
O22 Pr4 O173 70.8(3) . .
O57 Pr4 O173 121.7(3) . .
O22 Pr4 O142 78.9(3) . .
O57 Pr4 O142 136.3(3) . .
O173 Pr4 O142 72.0(3) . .
O22 Pr4 O143 85.1(4) . .
O57 Pr4 O143 68.5(3) . .
O173 Pr4 O143 67.0(3) . .
O142 Pr4 O143 138.9(3) . .
O22 Pr4 O203 135.1(4) . .
O57 Pr4 O203 135.3(4) . .
O173 Pr4 O203 64.4(4) . .
O142 Pr4 O203 88.4(4) . .
O143 Pr4 O203 76.8(4) . .
O22 Pr4 O149 79.3(3) . .
O57 Pr4 O149 72.6(3) . .
O173 Pr4 O149 136.8(3) . .
O142 Pr4 O149 72.3(3) . .
O143 Pr4 O149 141.1(3) . .
O203 Pr4 O149 137.1(4) . .
O22 Pr4 O231 138.0(4) . .
O57 Pr4 O231 68.5(4) . .
O173 Pr4 O231 130.8(4) . .
O142 Pr4 O231 137.7(4) . .
O143 Pr4 O231 76.1(4) . .
O203 Pr4 O231 76.6(4) . .
O149 Pr4 O231 92.2(4) . .
O22 Pr4 O214 140.2(4) . .
O57 Pr4 O214 118.4(4) . .
O173 Pr4 O214 119.6(3) . .
O142 Pr4 O214 70.0(4) . .
O143 Pr4 O214 134.7(4) . .
O203 Pr4 O214 69.3(4) . .
O149 Pr4 O214 68.1(3) . .
O231 Pr4 O214 67.6(5) . .
O101 Pr5 O39 80.7(3) . .
O101 Pr5 O182 143.5(4) . .
O39 Pr5 O182 73.1(3) . .
O101 Pr5 O46 72.8(3) . .
O39 Pr5 O46 137.4(3) . .
O182 Pr5 O46 110.9(3) . .
O101 Pr5 O116 133.9(3) . .
O39 Pr5 O116 84.9(4) . .
O182 Pr5 O116 69.2(4) . .
O46 Pr5 O116 137.1(4) . .
O101 Pr5 O126 83.8(3) . .
O39 Pr5 O126 137.7(3) . .
O182 Pr5 O126 132.5(4) . .
O46 Pr5 O126 72.2(3) . .
O116 Pr5 O126 78.0(4) . .
O101 Pr5 O79 69.4(3) . .
O39 Pr5 O79 69.8(3) . .
O182 Pr5 O79 121.8(3) . .
O46 Pr5 O79 126.8(3) . .
O116 Pr5 O79 64.5(3) . .
O126 Pr5 O79 67.9(3) . .
O101 Pr5 O133 136.8(3) . .
O39 Pr5 O133 139.3(3) . .
O182 Pr5 O133 66.5(4) . .
O46 Pr5 O133 65.5(3) . .
O116 Pr5 O133 77.0(4) . .
O126 Pr5 O133 73.6(4) . .
O79 Pr5 O133 129.7(4) . .
O101 Pr5 O99 79.1(3) . .
O39 Pr5 O99 74.1(3) . .
O182 Pr5 O99 69.6(3) . .
O46 Pr5 O99 68.7(3) . .
O116 Pr5 O99 137.6(3) . .
O126 Pr5 O99 140.4(3) . .
O79 Pr5 O99 134.9(3) . .
O133 Pr5 O99 95.3(4) . .
O129 Pr6 O95 78.7(3) . .
O129 Pr6 O37 71.4(3) . .
O95 Pr6 O37 68.2(3) . .
O129 Pr6 O120 78.2(3) . .
O95 Pr6 O120 72.8(3) . .
O37 Pr6 O120 134.2(3) . .
O129 Pr6 O66 83.7(4) . .
O95 Pr6 O66 137.2(3) . .
O37 Pr6 O66 69.2(3) . .
O120 Pr6 O66 140.5(3) . .
O129 Pr6 O53 69.7(3) . .
O95 Pr6 O53 137.0(3) . .
O37 Pr6 O53 124.0(3) . .
O120 Pr6 O53 72.8(3) . .
O66 Pr6 O53 68.0(3) . .
O129 Pr6 O156 138.6(3) . .
O95 Pr6 O156 137.2(4) . .
O37 Pr6 O156 132.8(3) . .
O120 Pr6 O156 92.4(3) . .
O66 Pr6 O156 78.4(4) . .
O53 Pr6 O156 69.0(3) . .
O129 Pr6 O28 137.1(3) . .
O95 Pr6 O28 90.4(4) . .
O37 Pr6 O28 66.0(3) . .
O120 Pr6 O28 137.9(3) . .
O66 Pr6 O28 76.6(4) . .
O53 Pr6 O28 132.6(4) . .
O156 Pr6 O28 73.9(4) . .
O129 Pr6 O124 135.8(3) . .
O95 Pr6 O124 66.1(4) . .
O37 Pr6 O124 115.4(3) . .
O120 Pr6 O124 66.7(3) . .
O66 Pr6 O124 140.4(4) . .
O53 Pr6 O124 120.6(3) . .
O156 Pr6 O124 71.1(4) . .
O28 Pr6 O124 71.2(4) . .
O76 Pr7 O24 77.2(3) . .
O76 Pr7 O189 133.6(4) . .
O24 Pr7 O189 88.6(4) . .
O76 Pr7 O150 141.6(4) . .
O24 Pr7 O150 71.5(3) . .
O189 Pr7 O150 67.8(4) . .
O76 Pr7 O44 78.0(3) . .
O24 Pr7 O44 72.3(3) . .
O189 Pr7 O44 139.0(4) . .
O150 Pr7 O44 71.8(4) . .
O76 Pr7 O60 68.7(3) . .
O24 Pr7 O60 73.2(3) . .
O189 Pr7 O60 64.9(4) . .
O150 Pr7 O60 120.5(3) . .
O44 Pr7 O60 136.2(3) . .
O76 Pr7 O191 133.9(3) . .
O24 Pr7 O191 137.8(4) . .
O189 Pr7 O191 84.7(4) . .
O150 Pr7 O191 67.4(4) . .
O44 Pr7 O191 86.1(4) . .
O60 Pr7 O191 137.6(4) . .
O76 Pr7 O151 89.1(4) . .
O24 Pr7 O151 141.7(4) . .
O189 Pr7 O151 75.3(4) . .
O150 Pr7 O151 129.3(4) . .
O44 Pr7 O151 139.9(3) . .
O60 Pr7 O151 68.5(3) . .
O191 Pr7 O151 75.9(4) . .
O76 Pr7 O89 67.2(3) . .
O24 Pr7 O89 134.8(3) . .
O189 Pr7 O89 136.3(4) . .
O150 Pr7 O89 123.4(3) . .
O44 Pr7 O89 73.7(3) . .
O60 Pr7 O89 115.6(3) . .
O191 Pr7 O89 66.9(3) . .
O151 Pr7 O89 66.3(4) . .
O10 Pr8 O83 81.0(3) . .
O10 Pr8 O40 139.8(3) . .
O83 Pr8 O40 69.4(3) . .
O10 Pr8 O70 125.6(6) . .
O83 Pr8 O70 139.0(4) . .
O40 Pr8 O70 71.1(5) . .
O10 Pr8 O135 78.5(3) . 2_757
O83 Pr8 O135 142.7(3) . 2_757
O40 Pr8 O135 140.6(3) . 2_757
O70 Pr8 O135 77.7(4) . 2_757
O10 Pr8 O145 76.8(3) . .
O83 Pr8 O145 66.8(3) . .
O40 Pr8 O145 113.2(3) . .
O70 Pr8 O145 142.3(5) . .
O135 Pr8 O145 78.3(3) 2_757 .
O10 Pr8 O198 140.8(3) . .
O83 Pr8 O198 99.7(4) . .
O40 Pr8 O198 72.8(4) . .
O70 Pr8 O198 78.9(6) . .
O135 Pr8 O198 78.1(4) 2_757 .
O145 Pr8 O198 68.0(4) . .
O10 Pr8 O33 72.9(3) . .
O83 Pr8 O33 76.4(3) . .
O40 Pr8 O33 74.1(3) . .
O70 Pr8 O33 82.5(5) . .
O135 Pr8 O33 125.4(3) 2_757 .
O145 Pr8 O33 135.2(3) . .
O198 Pr8 O33 145.8(3) . .
O10 Pr8 O238 69.7(9) . .
O83 Pr8 O238 135.3(7) . .
O40 Pr8 O238 113.8(8) . .
O70 Pr8 O238 55.9(10) . .
O135 Pr8 O238 63.4(6) 2_757 .
O145 Pr8 O238 132.8(8) . .
O198 Pr8 O238 124.5(8) . .
O33 Pr8 O238 63.3(6) . .
O129 Mo9 O76 108.9(4) . .
O129 Mo9 O101 109.8(4) . .
O76 Mo9 O101 109.1(4) . .
O129 Mo9 O83 111.5(4) . .
O76 Mo9 O83 108.8(4) . .
O101 Mo9 O83 108.6(4) . .
O46 Mo10 O10 104.0(4) . .
O46 Mo10 O45 98.7(4) . .
O10 Mo10 O45 100.5(4) . .
O46 Mo10 O18 99.9(4) . .
O10 Mo10 O18 90.8(4) . .
O45 Mo10 O18 155.3(4) . .
O46 Mo10 O16 93.3(4) . .
O10 Mo10 O16 158.8(4) . .
O45 Mo10 O16 88.7(4) . .
O18 Mo10 O16 74.1(4) . .
O46 Mo10 O8 165.7(4) . .
O10 Mo10 O8 90.0(4) . .
O45 Mo10 O8 75.3(4) . .
O18 Mo10 O8 82.8(4) . .
O16 Mo10 O8 73.8(3) . .
O46 Mo10 Mo29 87.7(3) . .
O10 Mo10 Mo29 124.6(3) . .
O45 Mo10 Mo29 131.6(3) . .
O18 Mo10 Mo29 34.0(3) . .
O16 Mo10 Mo29 42.9(2) . .
O8 Mo10 Mo29 86.8(2) . .
O122 Mo11 O65 105.9(5) . .
O122 Mo11 O13 97.5(4) . .
O65 Mo11 O13 98.0(4) . .
O122 Mo11 O84 99.9(5) . .
O65 Mo11 O84 97.0(5) . .
O13 Mo11 O84 152.9(4) . .
O122 Mo11 O86 92.5(4) . .
O65 Mo11 O86 160.5(4) . .
O13 Mo11 O86 85.5(4) . .
O84 Mo11 O86 73.2(4) . .
O122 Mo11 O54 163.4(4) . .
O65 Mo11 O54 89.2(4) . .
O13 Mo11 O54 73.2(4) . .
O84 Mo11 O54 84.6(4) . .
O86 Mo11 O54 73.3(4) . .
O122 Mo11 Mo52 86.2(3) . .
O65 Mo11 Mo52 131.4(3) . .
O13 Mo11 Mo52 127.4(3) . .
O84 Mo11 Mo52 34.5(3) . .
O86 Mo11 Mo52 42.0(3) . .
O54 Mo11 Mo52 88.7(3) . .
O118 Mo12 O93 106.4(5) . .
O118 Mo12 O20 100.2(5) . .
O93 Mo12 O20 102.4(4) . .
O118 Mo12 O68 100.5(5) . .
O93 Mo12 O68 99.4(4) . .
O20 Mo12 O68 144.0(4) . .
O118 Mo12 O17 170.2(4) . .
O93 Mo12 O17 83.4(4) . .
O20 Mo12 O17 77.7(4) . .
O68 Mo12 O17 76.9(4) . .
O118 Mo12 O12 82.4(4) . .
O93 Mo12 O12 171.1(4) . .
O20 Mo12 O12 77.0(3) . .
O68 Mo12 O12 77.0(4) . .
O17 Mo12 O12 87.8(3) . .
O89 Mo13 O33 104.3(5) . .
O89 Mo13 O82 99.7(5) . .
O33 Mo13 O82 99.0(5) . .
O89 Mo13 O45 96.5(4) . .
O33 Mo13 O45 97.1(4) . .
O82 Mo13 O45 153.5(4) . .
O89 Mo13 O104 94.0(4) . .
O33 Mo13 O104 161.5(4) . .
O82 Mo13 O104 75.5(4) . .
O45 Mo13 O104 82.6(4) . .
O89 Mo13 O8 163.8(4) . .
O33 Mo13 O8 89.7(4) . .
O82 Mo13 O8 85.8(4) . .
O45 Mo13 O8 73.4(3) . .
O104 Mo13 O8 72.4(3) . .
O89 Mo13 Mo64 87.7(4) . .
O33 Mo13 Mo64 134.4(3) . .
O82 Mo13 Mo64 35.4(4) . .
O45 Mo13 Mo64 125.5(3) . .
O104 Mo13 Mo64 42.9(2) . .
O8 Mo13 Mo64 88.1(2) . .
O31 Mo14 O26 104.1(5) . .
O31 Mo14 O13 99.5(4) . .
O26 Mo14 O13 99.9(4) . .
O31 Mo14 O96 100.3(4) . .
O26 Mo14 O96 92.8(4) . .
O13 Mo14 O96 153.0(4) . .
O31 Mo14 O58 94.0(4) . .
O26 Mo14 O58 159.2(4) . .
O13 Mo14 O58 87.0(4) . .
O96 Mo14 O58 73.6(4) . .
O31 Mo14 O54 165.3(4) . .
O26 Mo14 O54 90.1(4) . .
O13 Mo14 O54 74.4(4) . .
O96 Mo14 O54 82.0(4) . .
O58 Mo14 O54 72.7(4) . .
O31 Mo14 Mo61 86.8(3) . .
O26 Mo14 Mo61 127.4(3) . .
O13 Mo14 Mo61 129.4(3) . .
O96 Mo14 Mo61 34.8(3) . .
O58 Mo14 Mo61 42.4(3) . .
O54 Mo14 Mo61 87.1(3) . .
O42 Mo15 O50 105.6(5) . .
O42 Mo15 O90 97.6(4) . .
O50 Mo15 O90 98.2(5) . .
O42 Mo15 O121 99.4(5) . .
O50 Mo15 O121 94.5(5) . .
O90 Mo15 O121 155.1(4) . .
O42 Mo15 O81 93.5(4) . .
O50 Mo15 O81 159.5(4) . .
O90 Mo15 O81 86.2(4) . .
O121 Mo15 O81 74.8(4) . .
O42 Mo15 O15 163.4(4) . .
O50 Mo15 O15 89.8(4) . .
O90 Mo15 O15 73.8(4) . .
O121 Mo15 O15 84.9(4) . .
O81 Mo15 O15 72.1(4) . .
O42 Mo15 Mo59 86.9(3) . .
O50 Mo15 Mo59 129.9(4) . .
O90 Mo15 Mo59 128.6(3) . .
O121 Mo15 Mo59 35.4(3) . .
O81 Mo15 Mo59 42.4(3) . .
O15 Mo15 Mo59 87.6(2) . .
O22 Mo16 O21 108.8(5) . .
O22 Mo16 O41 109.8(5) . .
O21 Mo16 O41 109.4(5) . .
O22 Mo16 O49 108.8(5) . .
O21 Mo16 O49 110.1(4) . .
O41 Mo16 O49 109.9(4) . .
O88 Mo17 O173 105.7(5) . .
O88 Mo17 O90 98.9(5) . .
O173 Mo17 O90 99.8(4) . .
O88 Mo17 O113 91.6(4) . .
O173 Mo17 O113 99.0(4) . .
O90 Mo17 O113 155.2(4) . .
O88 Mo17 O1 158.9(4) . .
O173 Mo17 O1 92.8(4) . .
O90 Mo17 O1 87.6(4) . .
O113 Mo17 O1 75.3(4) . .
O88 Mo17 O15 89.7(4) . .
O173 Mo17 O15 163.9(4) . .
O90 Mo17 O15 72.7(4) . .
O113 Mo17 O15 85.0(4) . .
O1 Mo17 O15 73.0(3) . .
O88 Mo17 Mo58 126.3(3) . .
O173 Mo17 Mo58 87.2(3) . .
O90 Mo17 Mo58 130.7(3) . .
O113 Mo17 Mo58 34.8(3) . .
O1 Mo17 Mo58 43.1(2) . .
O15 Mo17 Mo58 87.4(2) . .
O195 Mo18 O62 106.6(5) . .
O195 Mo18 O30 99.2(5) . .
O62 Mo18 O30 101.2(4) . .
O195 Mo18 O110 102.4(5) . .
O62 Mo18 O110 101.1(4) . .
O30 Mo18 O110 142.8(4) . .
O195 Mo18 O160 82.6(4) . .
O62 Mo18 O160 170.8(4) . .
O30 Mo18 O160 76.7(4) . .
O110 Mo18 O160 76.5(4) . .
O195 Mo18 O43 171.4(4) . .
O62 Mo18 O43 82.0(4) . .
O30 Mo18 O43 77.8(4) . .
O110 Mo18 O43 76.3(4) . .
O160 Mo18 O43 88.8(3) . .
O29 Mo19 O14 106.2(5) . .
O29 Mo19 O6 98.0(4) . .
O14 Mo19 O6 98.3(4) . .
O29 Mo19 O61 95.6(4) . .
O14 Mo19 O61 98.4(4) . .
O6 Mo19 O61 154.5(4) . .
O29 Mo19 O19 161.1(4) . .
O14 Mo19 O19 91.1(4) . .
O6 Mo19 O19 86.5(4) . .
O61 Mo19 O19 74.0(4) . .
O29 Mo19 O3 91.5(4) . .
O14 Mo19 O3 161.4(4) . .
O6 Mo19 O3 73.3(3) . .
O61 Mo19 O3 84.9(4) . .
O19 Mo19 O3 72.2(3) . .
O29 Mo19 Mo40 130.2(3) . .
O14 Mo19 Mo40 85.5(3) . .
O6 Mo19 Mo40 128.7(3) . .
O61 Mo19 Mo40 34.6(3) . .
O19 Mo19 Mo40 42.1(2) . .
O3 Mo19 Mo40 87.2(2) . .
O125 Mo20 O32 106.4(5) . .
O125 Mo20 O27 99.3(5) . .
O32 Mo20 O27 94.7(5) . .
O125 Mo20 O51 97.1(5) . .
O32 Mo20 O51 100.4(4) . .
O27 Mo20 O51 153.6(4) . .
O125 Mo20 O16 159.6(5) . .
O32 Mo20 O16 92.8(4) . .
O27 Mo20 O16 85.5(4) . .
O51 Mo20 O16 72.3(4) . .
O125 Mo20 O5 89.9(4) . .
O32 Mo20 O5 161.6(4) . .
O27 Mo20 O5 74.0(4) . .
O51 Mo20 O5 85.4(4) . .
O16 Mo20 O5 72.2(4) . .
O38 Mo21 O149 105.3(5) . .
O38 Mo21 O4 96.5(4) . .
O149 Mo21 O4 97.1(4) . .
O38 Mo21 O80 100.1(5) . .
O149 Mo21 O80 95.9(5) . .
O4 Mo21 O80 155.4(4) . .
O38 Mo21 O17 93.0(4) . .
O149 Mo21 O17 160.5(4) . .
O4 Mo21 O17 87.2(4) . .
O80 Mo21 O17 74.0(4) . .
O38 Mo21 O20 163.2(4) . .
O149 Mo21 O20 90.1(4) . .
O4 Mo21 O20 74.5(3) . .
O80 Mo21 O20 84.6(4) . .
O17 Mo21 O20 72.6(3) . .
O38 Mo21 Mo44 87.4(3) . .
O149 Mo21 Mo44 130.7(3) . .
O4 Mo21 Mo44 129.2(3) . .
O80 Mo21 Mo44 34.9(3) . .
O17 Mo21 Mo44 42.0(2) . .
O20 Mo21 Mo44 87.6(2) . .
O60 Mo22 O120 106.3(4) . .
O60 Mo22 O56 96.5(4) . .
O120 Mo22 O56 96.7(4) . .
O60 Mo22 O59 100.3(4) . .
O120 Mo22 O59 96.8(4) . .
O56 Mo22 O59 154.5(4) . .
O60 Mo22 O43 93.3(4) . .
O120 Mo22 O43 159.7(4) . .
O56 Mo22 O43 85.9(3) . .
O59 Mo22 O43 74.2(4) . .
O60 Mo22 O30 163.6(4) . .
O120 Mo22 O30 88.2(4) . .
O56 Mo22 O30 73.9(4) . .
O59 Mo22 O30 84.9(4) . .
O43 Mo22 O30 73.1(4) . .
O60 Mo22 Mo47 87.2(3) . .
O120 Mo22 Mo47 132.4(3) . .
O56 Mo22 Mo47 127.5(3) . .
O59 Mo22 Mo47 35.6(3) . .
O43 Mo22 Mo47 41.6(2) . .
O30 Mo22 Mo47 88.3(2) . .
O39 Mo23 O37 105.1(4) . .
O39 Mo23 O23 99.6(5) . .
O37 Mo23 O23 99.3(4) . .
O39 Mo23 O97 88.2(4) . .
O37 Mo23 O97 99.9(4) . .
O23 Mo23 O97 156.5(4) . .
O39 Mo23 O63 157.1(4) . .
O37 Mo23 O63 92.6(4) . .
O23 Mo23 O63 91.5(4) . .
O97 Mo23 O63 74.4(4) . .
O39 Mo23 O73 90.5(4) . .
O37 Mo23 O73 163.9(4) . .
O23 Mo23 O73 73.9(4) . .
O97 Mo23 O73 84.0(4) . .
O63 Mo23 O73 73.3(3) . .
O39 Mo23 Mo41 122.7(3) . .
O37 Mo23 Mo41 87.7(3) . .
O23 Mo23 Mo41 133.8(3) . .
O97 Mo23 Mo41 34.6(3) . .
O63 Mo23 Mo41 42.4(3) . .
O73 Mo23 Mo41 86.9(2) . .
O79 Mo24 O95 104.4(5) . .
O79 Mo24 O56 98.4(4) . .
O95 Mo24 O56 99.5(4) . .
O79 Mo24 O34 99.8(4) . .
O95 Mo24 O34 89.7(5) . .
O56 Mo24 O34 156.8(4) . .
O79 Mo24 O160 95.7(4) . .
O95 Mo24 O160 156.7(4) . .
O56 Mo24 O160 88.8(4) . .
O34 Mo24 O160 75.2(4) . .
O79 Mo24 O30 166.7(4) . .
O95 Mo24 O30 88.2(4) . .
O56 Mo24 O30 75.0(4) . .
O34 Mo24 O30 84.1(4) . .
O160 Mo24 O30 72.9(4) . .
O79 Mo24 Mo45 88.4(3) . .
O95 Mo24 Mo45 125.7(3) . .
O56 Mo24 Mo45 131.1(3) . .
O34 Mo24 Mo45 36.0(3) . .
O160 Mo24 Mo45 42.2(3) . .
O30 Mo24 Mo45 87.5(2) . .
O209 Mo25 O163 104.3(6) . .
O209 Mo25 O73 102.7(5) . .
O163 Mo25 O73 101.8(5) . .
O209 Mo25 O106 101.3(6) . .
O163 Mo25 O106 100.4(5) . .
O73 Mo25 O106 141.9(4) . .
O209 Mo25 O130 85.1(5) . .
O163 Mo25 O130 170.6(5) . .
O73 Mo25 O130 77.0(4) . .
O106 Mo25 O130 76.1(4) . .
O209 Mo25 O63 172.1(5) . .
O163 Mo25 O63 83.3(5) . .
O73 Mo25 O63 77.2(4) . .
O106 Mo25 O63 75.1(4) . .
O130 Mo25 O63 87.3(4) . .
O100 Mo26 O87 106.3(5) . .
O100 Mo26 O15 100.4(5) . .
O87 Mo26 O15 100.7(5) . .
O100 Mo26 O64 102.0(5) . .
O87 Mo26 O64 101.9(5) . .
O15 Mo26 O64 142.1(4) . .
O100 Mo26 O81 169.7(5) . .
O87 Mo26 O81 84.0(4) . .
O15 Mo26 O81 76.2(4) . .
O64 Mo26 O81 76.4(4) . .
O100 Mo26 O1 82.4(4) . .
O87 Mo26 O1 171.4(4) . .
O15 Mo26 O1 77.2(4) . .
O64 Mo26 O1 75.9(4) . .
O81 Mo26 O1 87.4(3) . .
O40 Mo27 O44 105.7(4) . .
O40 Mo27 O2 97.2(4) . .
O44 Mo27 O2 97.6(4) . .
O40 Mo27 O52 99.3(4) . .
O44 Mo27 O52 95.6(5) . .
O2 Mo27 O52 155.2(4) . .
O40 Mo27 O108 90.9(4) . .
O44 Mo27 O108 162.4(4) . .
O2 Mo27 O108 85.7(4) . .
O52 Mo27 O108 75.6(5) . .
O40 Mo27 O11 161.4(4) . .
O44 Mo27 O11 91.5(4) . .
O2 Mo27 O11 73.1(3) . .
O52 Mo27 O11 85.7(4) . .
O108 Mo27 O11 72.9(4) . .
O40 Mo27 Mo63 86.1(3) . .
O44 Mo27 Mo63 130.7(3) . .
O2 Mo27 Mo63 128.8(3) . .
O52 Mo27 Mo63 35.2(3) . .
O108 Mo27 Mo63 43.1(3) . .
O11 Mo27 Mo63 88.0(3) . .
O55 Mo28 O57 104.6(4) . .
O55 Mo28 O6 98.0(4) . .
O57 Mo28 O6 97.5(4) . .
O55 Mo28 O67 94.3(4) . .
O57 Mo28 O67 100.2(4) . .
O6 Mo28 O67 155.2(4) . .
O55 Mo28 O47 160.9(4) . .
O57 Mo28 O47 93.1(4) . .
O6 Mo28 O47 86.6(4) . .
O67 Mo28 O47 75.2(4) . .
O55 Mo28 O3 91.8(4) . .
O57 Mo28 O3 162.2(4) . .
O6 Mo28 O3 72.9(3) . .
O67 Mo28 O3 85.3(4) . .
O47 Mo28 O3 71.8(3) . .
O55 Mo28 Mo55 129.8(3) . .
O57 Mo28 Mo55 87.7(3) . .
O6 Mo28 Mo55 129.0(3) . .
O67 Mo28 Mo55 35.6(3) . .
O47 Mo28 Mo55 42.4(2) . .
O3 Mo28 Mo55 87.1(2) . .
O72 Mo29 O135 104.7(5) . .
O72 Mo29 O51 96.9(4) . .
O135 Mo29 O51 103.4(5) . .
O72 Mo29 O18 99.2(4) . .
O135 Mo29 O18 101.5(5) . .
O51 Mo29 O18 145.7(4) . .
O72 Mo29 O16 103.0(4) . .
O135 Mo29 O16 152.3(4) . .
O51 Mo29 O16 72.8(4) . .
O18 Mo29 O16 74.2(4) . .
O72 Mo29 O7 172.9(4) . .
O135 Mo29 O7 82.4(4) . .
O51 Mo29 O7 80.6(4) . .
O18 Mo29 O7 79.8(4) . .
O16 Mo29 O7 70.0(3) . .
O72 Mo29 Mo10 92.7(3) . .
O135 Mo29 Mo10 136.9(3) . .
O51 Mo29 Mo10 113.4(3) . .
O18 Mo29 Mo10 36.0(3) . .
O16 Mo29 Mo10 41.0(2) . .
O7 Mo29 Mo10 82.4(2) . .
O105 Mo30 O114 103.9(5) . .
O105 Mo30 O75 97.1(5) . .
O114 Mo30 O75 99.9(5) . .
O105 Mo30 O77 100.6(5) . .
O114 Mo30 O77 94.4(6) . .
O75 Mo30 O77 153.8(4) . .
O105 Mo30 O43 93.4(4) . .
O114 Mo30 O43 159.8(5) . .
O75 Mo30 O43 88.0(4) . .
O77 Mo30 O43 71.9(4) . .
O105 Mo30 O110 163.5(5) . .
O114 Mo30 O110 91.5(5) . .
O75 Mo30 O110 74.0(4) . .
O77 Mo30 O110 83.8(4) . .
O43 Mo30 O110 72.7(4) . .
O105 Mo30 Mo47 87.8(4) . .
O114 Mo30 Mo47 128.2(4) . .
O75 Mo30 Mo47 129.1(3) . .
O77 Mo30 Mo47 33.9(3) . .
O43 Mo30 Mo47 41.0(2) . .
O110 Mo30 Mo47 87.3(3) . .
O141 Mo31 O107 105.3(5) . .
O141 Mo31 O109 99.9(5) . .
O107 Mo31 O109 96.5(5) . .
O141 Mo31 O9 95.3(5) . .
O107 Mo31 O9 101.3(5) . .
O109 Mo31 O9 152.7(4) . .
O141 Mo31 O12 159.4(5) . .
O107 Mo31 O12 93.6(4) . .
O109 Mo31 O12 85.9(4) . .
O9 Mo31 O12 72.5(4) . .
O141 Mo31 O68 90.7(5) . .
O107 Mo31 O68 162.7(4) . .
O109 Mo31 O68 73.9(4) . .
O9 Mo31 O68 83.4(4) . .
O12 Mo31 O68 71.7(3) . .
O141 Mo31 Mo49 129.0(4) . .
O107 Mo31 Mo49 87.9(4) . .
O109 Mo31 Mo49 127.8(3) . .
O9 Mo31 Mo49 33.9(3) . .
O12 Mo31 Mo49 41.9(2) . .
O68 Mo31 Mo49 86.9(3) . .
O103 Mo32 O142 104.6(5) . .
O103 Mo32 O4 98.7(4) . .
O142 Mo32 O4 98.3(4) . .
O103 Mo32 O138 99.0(5) . .
O142 Mo32 O138 94.8(4) . .
O4 Mo32 O138 154.6(4) . .
O103 Mo32 O12 94.2(4) . .
O142 Mo32 O12 159.3(4) . .
O4 Mo32 O12 87.2(4) . .
O138 Mo32 O12 73.4(4) . .
O103 Mo32 O20 165.6(4) . .
O142 Mo32 O20 89.3(4) . .
O4 Mo32 O20 75.1(3) . .
O138 Mo32 O20 83.4(4) . .
O12 Mo32 O20 72.8(3) . .
O103 Mo32 Mo49 86.8(3) . .
O142 Mo32 Mo49 129.1(3) . .
O4 Mo32 Mo49 129.4(3) . .
O138 Mo32 Mo49 34.4(3) . .
O12 Mo32 Mo49 42.2(3) . .
O20 Mo32 Mo49 87.4(2) . .
O167 Mo33 O169 106.2(6) . .
O167 Mo33 O75 93.5(5) . .
O169 Mo33 O75 99.1(4) . .
O167 Mo33 O177 102.4(5) . .
O169 Mo33 O177 97.6(5) . .
O75 Mo33 O177 152.7(4) . .
O167 Mo33 O160 93.4(5) . .
O169 Mo33 O160 159.7(5) . .
O75 Mo33 O160 84.6(4) . .
O177 Mo33 O160 72.6(4) . .
O167 Mo33 O110 160.3(5) . .
O169 Mo33 O110 90.5(5) . .
O75 Mo33 O110 73.1(4) . .
O177 Mo33 O110 85.3(4) . .
O160 Mo33 O110 71.3(4) . .
O167 Mo33 Mo45 88.8(4) . .
O169 Mo33 Mo45 131.1(4) . .
O75 Mo33 Mo45 126.8(3) . .
O177 Mo33 Mo45 33.6(3) . .
O160 Mo33 Mo45 42.3(2) . .
O110 Mo33 Mo45 88.0(3) . .
O137 Mo34 O91 103.4(5) . .
O137 Mo34 O3 101.9(4) . .
O91 Mo34 O3 102.8(5) . .
O137 Mo34 O48 101.1(5) . .
O91 Mo34 O48 100.3(5) . .
O3 Mo34 O48 142.4(4) . .
O137 Mo34 O47 83.7(4) . .
O91 Mo34 O47 172.8(4) . .
O3 Mo34 O47 76.8(4) . .
O48 Mo34 O47 76.6(4) . .
O137 Mo34 O19 171.9(4) . .
O91 Mo34 O19 84.6(4) . .
O3 Mo34 O19 77.1(3) . .
O48 Mo34 O19 76.0(4) . .
O47 Mo34 O19 88.3(3) . .
O157 Mo35 O7 105.0(5) . .
O157 Mo35 O5 102.5(5) . .
O7 Mo35 O5 102.5(4) . .
O157 Mo35 O8 100.6(5) . .
O7 Mo35 O8 98.2(4) . .
O5 Mo35 O8 143.6(4) . .
O157 Mo35 O16 172.3(4) . .
O7 Mo35 O16 82.6(4) . .
O5 Mo35 O16 76.6(4) . .
O8 Mo35 O16 76.7(3) . .
O157 Mo35 O104 85.0(4) . .
O7 Mo35 O104 169.5(4) . .
O5 Mo35 O104 78.1(4) . .
O8 Mo35 O104 76.3(4) . .
O16 Mo35 O104 87.4(3) . .
O94 Mo36 O111 105.9(5) . .
O94 Mo36 O36 95.8(5) . .
O111 Mo36 O36 97.7(5) . .
O94 Mo36 O92 100.4(5) . .
O111 Mo36 O92 94.1(5) . .
O36 Mo36 O92 156.4(4) . .
O94 Mo36 O47 94.8(5) . .
O111 Mo36 O47 157.9(4) . .
O36 Mo36 O47 87.7(4) . .
O92 Mo36 O47 74.1(4) . .
O94 Mo36 O48 164.1(5) . .
O111 Mo36 O48 88.3(4) . .
O36 Mo36 O48 74.8(4) . .
O92 Mo36 O48 85.3(4) . .
O47 Mo36 O48 72.4(4) . .
O94 Mo36 Mo55 88.9(4) . .
O111 Mo36 Mo55 128.8(4) . .
O36 Mo36 Mo55 129.9(3) . .
O92 Mo36 Mo55 34.7(3) . .
O47 Mo36 Mo55 42.2(2) . .
O48 Mo36 Mo55 87.6(3) . .
O166 Mo37 O212 102.0(6) . .
O166 Mo37 O27 98.0(6) . .
O212 Mo37 O27 100.4(6) . .
O166 Mo37 O115 99.9(6) . .
O212 Mo37 O115 92.8(6) . .
O27 Mo37 O115 155.0(4) . .
O166 Mo37 O104 94.8(5) . .
O212 Mo37 O104 160.2(5) . .
O27 Mo37 O104 87.3(4) . .
O115 Mo37 O104 74.0(4) . .
O166 Mo37 O5 165.1(5) . .
O212 Mo37 O5 91.8(5) . .
O27 Mo37 O5 73.6(4) . .
O115 Mo37 O5 85.0(4) . .
O104 Mo37 O5 72.8(3) . .
O166 Mo37 Mo64 89.6(4) . .
O212 Mo37 Mo64 126.9(5) . .
O27 Mo37 Mo64 129.4(3) . .
O115 Mo37 Mo64 34.2(3) . .
O104 Mo37 Mo64 42.1(2) . .
O5 Mo37 Mo64 86.6(2) . .
O171 Mo38 O98 103.8(5) . .
O171 Mo38 O109 99.6(6) . .
O98 Mo38 O109 97.8(5) . .
O171 Mo38 O144 93.4(6) . .
O98 Mo38 O144 99.3(5) . .
O109 Mo38 O144 155.3(4) . .
O171 Mo38 O17 158.4(5) . .
O98 Mo38 O17 95.1(4) . .
O109 Mo38 O17 87.9(4) . .
O144 Mo38 O17 73.0(4) . .
O171 Mo38 O68 90.3(5) . .
O98 Mo38 O68 164.9(4) . .
O109 Mo38 O68 74.3(4) . .
O144 Mo38 O68 84.8(4) . .
O17 Mo38 O68 72.2(3) . .
O171 Mo38 Mo44 127.7(5) . .
O98 Mo38 Mo44 87.8(4) . .
O109 Mo38 Mo44 129.6(3) . .
O144 Mo38 Mo44 34.4(3) . .
O17 Mo38 Mo44 41.7(2) . .
O68 Mo38 Mo44 87.7(3) . .
O53 Mo39 O24 105.2(5) . .
O53 Mo39 O2 97.9(4) . .
O24 Mo39 O2 97.5(4) . .
O53 Mo39 O155 99.5(4) . .
O24 Mo39 O155 96.8(4) . .
O2 Mo39 O155 153.7(4) . .
O53 Mo39 O78 92.5(4) . .
O24 Mo39 O78 161.3(4) . .
O2 Mo39 O78 85.9(4) . .
O155 Mo39 O78 73.8(4) . .
O53 Mo39 O11 163.1(4) . .
O24 Mo39 O11 90.7(4) . .
O2 Mo39 O11 73.6(4) . .
O155 Mo39 O11 84.3(4) . .
O78 Mo39 O11 72.6(4) . .
O53 Mo39 Mo51 87.1(3) . .
O24 Mo39 Mo51 131.3(3) . .
O2 Mo39 Mo51 128.0(3) . .
O155 Mo39 Mo51 34.5(3) . .
O78 Mo39 Mo51 42.1(2) . .
O11 Mo39 Mo51 87.0(3) . .
O230 Mo40 O218 104.8(6) . .
O230 Mo40 O200 98.5(5) . .
O218 Mo40 O200 102.8(5) . .
O230 Mo40 O61 98.0(5) . .
O218 Mo40 O61 100.5(5) . .
O200 Mo40 O61 146.7(4) . .
O230 Mo40 O19 105.0(4) . .
O218 Mo40 O19 150.2(5) . .
O200 Mo40 O19 73.1(4) . .
O61 Mo40 O19 74.8(4) . .
O230 Mo40 Mo19 93.1(3) . .
O218 Mo40 Mo19 135.1(5) . .
O200 Mo40 Mo19 115.0(3) . .
O61 Mo40 Mo19 35.3(3) . .
O19 Mo40 Mo19 42.3(2) . .
O230 Mo40 Mo54 93.9(4) . .
O218 Mo40 Mo54 136.6(4) . .
O200 Mo40 Mo54 34.8(3) . .
O61 Mo40 Mo54 115.4(3) . .
O19 Mo40 Mo54 40.8(2) . .
Mo19 Mo40 Mo54 80.92(5) . .
O187 Mo41 O223 105.0(6) . .
O187 Mo41 O97 99.6(5) . .
O223 Mo41 O97 105.1(6) . .
O187 Mo41 O25 96.2(5) . .
O223 Mo41 O25 99.5(5) . .
O97 Mo41 O25 145.9(4) . .
O187 Mo41 O63 103.3(5) . .
O223 Mo41 O63 151.5(5) . .
O97 Mo41 O63 73.4(4) . .
O25 Mo41 O63 73.7(4) . .
O187 Mo41 O163 171.7(5) . .
O223 Mo41 O163 82.1(5) . .
O97 Mo41 O163 82.3(4) . .
O25 Mo41 O163 78.1(4) . .
O63 Mo41 O163 69.4(3) . .
O187 Mo41 Mo23 93.7(4) . .
O223 Mo41 Mo23 139.5(5) . .
O97 Mo41 Mo23 35.3(3) . .
O25 Mo41 Mo23 114.0(3) . .
O63 Mo41 Mo23 40.6(2) . .
O163 Mo41 Mo23 83.2(2) . .
O187 Mo41 Mo57 90.3(4) . .
O223 Mo41 Mo57 134.0(4) . .
O97 Mo41 Mo57 114.8(3) . .
O25 Mo41 Mo57 34.9(3) . .
O63 Mo41 Mo57 41.9(2) . .
O163 Mo41 Mo57 81.5(3) . .
Mo23 Mo41 Mo57 80.21(5) . .
O71 Mo42 O179 105.7(6) . .
O71 Mo42 O158 100.9(5) . .
O179 Mo42 O158 100.2(5) . .
O71 Mo42 O54 100.1(5) . .
O179 Mo42 O54 102.4(5) . .
O158 Mo42 O54 143.5(4) . .
O71 Mo42 O58 82.8(5) . .
O179 Mo42 O58 171.5(4) . .
O158 Mo42 O58 76.9(4) . .
O54 Mo42 O58 76.6(4) . .
O71 Mo42 O86 171.0(5) . .
O179 Mo42 O86 83.3(4) . .
O158 Mo42 O86 77.3(4) . .
O54 Mo42 O86 77.3(4) . .
O58 Mo42 O86 88.2(3) . .
O190 Mo43 O199 105.6(6) . .
O190 Mo43 O85 96.3(5) . .
O199 Mo43 O85 99.9(6) . .
O190 Mo43 O215 100.1(6) . .
O199 Mo43 O215 93.7(6) . .
O85 Mo43 O215 155.0(5) . .
O190 Mo43 O1 93.0(5) . .
O199 Mo43 O1 159.1(5) . .
O85 Mo43 O1 87.0(4) . .
O215 Mo43 O1 73.4(4) . .
O190 Mo43 O64 162.4(5) . .
O199 Mo43 O64 90.6(5) . .
O85 Mo43 O64 73.5(4) . .
O215 Mo43 O64 85.6(4) . .
O1 Mo43 O64 72.5(4) . .
O190 Mo43 Mo58 87.7(4) . .
O199 Mo43 Mo58 127.4(4) . .
O85 Mo43 Mo58 129.5(3) . .
O215 Mo43 Mo58 33.8(3) . .
O1 Mo43 Mo58 42.5(2) . .
O64 Mo43 Mo58 88.0(3) . .
O119 Mo44 O146 103.6(5) . .
O119 Mo44 O80 99.1(5) . .
O146 Mo44 O80 100.3(6) . .
O119 Mo44 O144 99.4(5) . .
O146 Mo44 O144 102.3(5) . .
O80 Mo44 O144 146.4(5) . .
O119 Mo44 O17 107.3(4) . .
O146 Mo44 O17 149.1(4) . .
O80 Mo44 O17 74.6(4) . .
O144 Mo44 O17 73.2(4) . .
O119 Mo44 O93 176.9(5) . .
O146 Mo44 O93 79.2(5) . .
O80 Mo44 O93 81.7(4) . .
O144 Mo44 O93 78.5(4) . .
O17 Mo44 O93 69.9(3) . .
O119 Mo44 Mo21 94.9(3) . .
O146 Mo44 Mo21 134.9(4) . .
O80 Mo44 Mo21 35.5(3) . .
O144 Mo44 Mo21 114.9(3) . .
O17 Mo44 Mo21 42.1(3) . .
O93 Mo44 Mo21 84.0(2) . .
O119 Mo44 Mo38 94.9(4) . .
O146 Mo44 Mo38 135.9(4) . .
O80 Mo44 Mo38 116.1(3) . .
O144 Mo44 Mo38 34.5(3) . .
O17 Mo44 Mo38 41.8(2) . .
O93 Mo44 Mo38 82.1(2) . .
Mo21 Mo44 Mo38 81.51(5) . .
O186 Mo45 O176 106.1(6) . .
O186 Mo45 O177 99.7(5) . .
O176 Mo45 O177 100.0(5) . .
O186 Mo45 O34 97.6(5) . .
O176 Mo45 O34 100.6(5) . .
O177 Mo45 O34 148.1(4) . .
O186 Mo45 O160 106.7(5) . .
O176 Mo45 O160 147.2(5) . .
O177 Mo45 O160 74.8(4) . .
O34 Mo45 O160 74.7(4) . .
O186 Mo45 O195 175.1(5) . .
O176 Mo45 O195 78.6(5) . .
O177 Mo45 O195 80.3(4) . .
O34 Mo45 O195 80.3(4) . .
O160 Mo45 O195 68.5(4) . .
O186 Mo45 Mo24 93.6(4) . .
O176 Mo45 Mo24 136.5(4) . .
O177 Mo45 Mo24 114.6(3) . .
O34 Mo45 Mo24 37.4(3) . .
O160 Mo45 Mo24 40.3(2) . .
O195 Mo45 Mo24 82.0(2) . .
O186 Mo45 Mo33 94.1(4) . .
O176 Mo45 Mo33 134.3(4) . .
O177 Mo45 Mo33 35.3(3) . .
O34 Mo45 Mo33 117.0(3) . .
O160 Mo45 Mo33 42.8(2) . .
O195 Mo45 Mo33 83.1(3) . .
Mo24 Mo45 Mo33 80.36(5) . .
O99 Mo46 O145 104.4(5) . .
O99 Mo46 O154 98.7(5) . .
O145 Mo46 O154 98.1(5) . .
O99 Mo46 O23 97.6(5) . .
O145 Mo46 O23 96.7(4) . .
O154 Mo46 O23 154.5(5) . .
O99 Mo46 O130 160.9(4) . .
O145 Mo46 O130 94.5(5) . .
O154 Mo46 O130 75.3(4) . .
O23 Mo46 O130 83.0(4) . .
O99 Mo46 O73 90.1(4) . .
O145 Mo46 O73 163.2(4) . .
O154 Mo46 O73 87.8(4) . .
O23 Mo46 O73 72.6(4) . .
O130 Mo46 O73 71.7(4) . .
O99 Mo46 Mo66 134.6(4) . .
O145 Mo46 Mo66 85.8(4) . .
O154 Mo46 Mo66 35.9(3) . .
O23 Mo46 Mo66 125.6(3) . .
O130 Mo46 Mo66 42.7(3) . .
O73 Mo46 Mo66 90.1(2) . .
O152 Mo47 O193 104.6(6) . .
O152 Mo47 O77 99.9(5) . .
O193 Mo47 O77 101.5(5) . .
O152 Mo47 O59 98.4(5) . .
O193 Mo47 O59 100.2(5) . .
O77 Mo47 O59 146.9(4) . .
O152 Mo47 O43 105.5(5) . .
O193 Mo47 O43 149.9(5) . .
O77 Mo47 O43 74.1(4) . .
O59 Mo47 O43 74.6(4) . .
O152 Mo47 O62 175.5(5) . .
O193 Mo47 O62 79.7(5) . .
O77 Mo47 O62 80.1(4) . .
O59 Mo47 O62 79.6(4) . .
O43 Mo47 O62 70.1(3) . .
O152 Mo47 Mo22 93.1(4) . .
O193 Mo47 Mo22 135.1(4) . .
O77 Mo47 Mo22 115.8(3) . .
O59 Mo47 Mo22 35.6(3) . .
O43 Mo47 Mo22 42.1(3) . .
O62 Mo47 Mo22 83.0(2) . .
O152 Mo47 Mo30 93.9(4) . .
O193 Mo47 Mo30 136.5(4) . .
O77 Mo47 Mo30 35.8(3) . .
O59 Mo47 Mo30 115.7(3) . .
O43 Mo47 Mo30 41.5(3) . .
O62 Mo47 Mo30 83.4(2) . .
Mo22 Mo47 Mo30 81.16(5) . .
O170 Mo48 O208 105.2(5) . .
O170 Mo48 O85 97.8(5) . .
O208 Mo48 O85 100.7(6) . .
O170 Mo48 O175 98.0(6) . .
O208 Mo48 O175 91.7(6) . .
O85 Mo48 O175 156.6(5) . .
O170 Mo48 O81 92.2(5) . .
O208 Mo48 O81 159.1(5) . .
O85 Mo48 O81 87.9(4) . .
O175 Mo48 O81 74.3(4) . .
O170 Mo48 O64 162.3(5) . .
O208 Mo48 O64 91.9(5) . .
O85 Mo48 O64 74.3(4) . .
O175 Mo48 O64 85.6(5) . .
O81 Mo48 O64 72.0(4) . .
O170 Mo48 Mo59 85.8(4) . .
O208 Mo48 Mo59 126.6(5) . .
O85 Mo48 Mo59 130.0(3) . .
O175 Mo48 Mo59 35.0(3) . .
O81 Mo48 Mo59 42.1(3) . .
O64 Mo48 Mo59 87.5(3) . .
O161 Mo49 O164 104.5(5) . .
O161 Mo49 O9 100.9(5) . .
O164 Mo49 O9 99.4(5) . .
O161 Mo49 O138 97.8(5) . .
O164 Mo49 O138 102.8(5) . .
O9 Mo49 O138 146.2(4) . .
O161 Mo49 O12 103.7(4) . .
O164 Mo49 O12 151.8(5) . .
O9 Mo49 O12 75.4(4) . .
O138 Mo49 O12 72.9(4) . .
O161 Mo49 O118 173.9(4) . .
O164 Mo49 O118 81.5(5) . .
O9 Mo49 O118 78.7(4) . .
O138 Mo49 O118 79.8(4) . .
O12 Mo49 O118 70.3(3) . .
O161 Mo49 Mo32 91.4(3) . .
O164 Mo49 Mo32 137.0(4) . .
O9 Mo49 Mo32 116.6(3) . .
O138 Mo49 Mo32 34.7(3) . .
O12 Mo49 Mo32 41.4(3) . .
O118 Mo49 Mo32 83.4(2) . .
O161 Mo49 Mo31 93.0(4) . .
O164 Mo49 Mo31 134.7(4) . .
O9 Mo49 Mo31 35.5(3) . .
O138 Mo49 Mo31 116.0(3) . .
O12 Mo49 Mo31 43.4(3) . .
O118 Mo49 Mo31 83.2(2) . .
Mo32 Mo49 Mo31 82.48(5) . .
O228 Mo50 O181 106.6(6) . .
O228 Mo50 O112 96.1(5) . .
O181 Mo50 O112 99.3(6) . .
O228 Mo50 O202 101.8(6) . .
O181 Mo50 O202 92.2(6) . .
O112 Mo50 O202 155.1(5) . .
O228 Mo50 O108 95.1(5) . .
O181 Mo50 O108 157.1(5) . .
O112 Mo50 O108 85.3(4) . .
O202 Mo50 O108 75.9(4) . .
O228 Mo50 O127 163.7(5) . .
O181 Mo50 O127 87.7(5) . .
O112 Mo50 O127 73.5(4) . .
O202 Mo50 O127 85.0(4) . .
O108 Mo50 O127 72.0(4) . .
O228 Mo50 Mo63 89.8(5) . .
O181 Mo50 Mo63 127.8(5) . .
O112 Mo50 Mo63 128.5(3) . .
O202 Mo50 Mo63 35.6(3) . .
O108 Mo50 Mo63 43.2(3) . .
O127 Mo50 Mo63 87.3(3) . .
O184 Mo51 O188 105.4(6) . .
O184 Mo51 O165 102.9(5) . .
O188 Mo51 O165 98.3(5) . .
O184 Mo51 O155 100.9(5) . .
O188 Mo51 O155 96.6(5) . .
O165 Mo51 O155 147.3(4) . .
O184 Mo51 O78 151.8(5) . .
O188 Mo51 O78 102.7(5) . .
O165 Mo51 O78 74.0(4) . .
O155 Mo51 O78 74.4(4) . .
O184 Mo51 O134 79.9(5) . .
O188 Mo51 O134 174.5(4) . .
O165 Mo51 O134 81.6(4) . .
O155 Mo51 O134 80.8(4) . .
O78 Mo51 O134 71.9(3) . .
O184 Mo51 Mo60 136.7(5) . .
O188 Mo51 Mo60 92.8(4) . .
O165 Mo51 Mo60 34.6(3) . .
O155 Mo51 Mo60 115.8(3) . .
O78 Mo51 Mo60 41.8(3) . .
O134 Mo51 Mo60 84.0(3) . .
O184 Mo51 Mo39 135.6(4) . .
O188 Mo51 Mo39 90.9(4) . .
O165 Mo51 Mo39 115.5(3) . .
O155 Mo51 Mo39 35.3(3) . .
O78 Mo51 Mo39 41.8(3) . .
O134 Mo51 Mo39 84.3(2) . .
Mo60 Mo51 Mo39 81.47(5) . .
O229 Mo52 O236 106.2(7) . .
O229 Mo52 O84 98.7(5) . .
O236 Mo52 O84 99.8(6) . .
O229 Mo52 O180 99.1(6) . .
O236 Mo52 O180 101.8(6) . .
O84 Mo52 O180 146.9(5) . .
O229 Mo52 O86 105.3(5) . .
O236 Mo52 O86 148.5(5) . .
O84 Mo52 O86 73.4(4) . .
O180 Mo52 O86 75.1(4) . .
O229 Mo52 O179 175.4(5) . .
O236 Mo52 O179 78.3(6) . .
O84 Mo52 O179 79.4(4) . .
O180 Mo52 O179 80.7(4) . .
O86 Mo52 O179 70.2(4) . .
O229 Mo52 Mo11 92.6(4) . .
O236 Mo52 Mo11 134.4(5) . .
O84 Mo52 Mo11 35.4(3) . .
O180 Mo52 Mo11 116.0(4) . .
O86 Mo52 Mo11 41.3(3) . .
O179 Mo52 Mo11 83.4(3) . .
O229 Mo52 Mo62 94.2(5) . .
O236 Mo52 Mo62 136.0(5) . .
O84 Mo52 Mo62 115.4(3) . .
O180 Mo52 Mo62 35.5(3) . .
O86 Mo52 Mo62 42.3(3) . .
O179 Mo52 Mo62 83.0(3) . .
Mo11 Mo52 Mo62 81.30(5) . .
O136 Mo53 O134 104.9(5) . .
O136 Mo53 O127 101.5(5) . .
O134 Mo53 O127 100.1(5) . .
O136 Mo53 O11 102.6(5) . .
O134 Mo53 O11 101.9(5) . .
O127 Mo53 O11 141.7(4) . .
O136 Mo53 O108 85.0(4) . .
O134 Mo53 O108 170.0(4) . .
O127 Mo53 O108 76.3(4) . .
O11 Mo53 O108 76.6(4) . .
O136 Mo53 O78 171.5(4) . .
O134 Mo53 O78 83.6(4) . .
O127 Mo53 O78 75.9(4) . .
O11 Mo53 O78 75.9(4) . .
O108 Mo53 O78 86.5(3) . .
O211 Mo54 O131 104.6(5) . .
O211 Mo54 O36 96.2(5) . .
O131 Mo54 O36 97.6(5) . .
O211 Mo54 O200 100.0(5) . .
O131 Mo54 O200 95.6(5) . .
O36 Mo54 O200 155.8(4) . .
O211 Mo54 O19 95.2(5) . .
O131 Mo54 O19 158.5(4) . .
O36 Mo54 O19 88.3(4) . .
O200 Mo54 O19 72.5(4) . .
O211 Mo54 O48 164.9(5) . .
O131 Mo54 O48 89.0(4) . .
O36 Mo54 O48 75.0(4) . .
O200 Mo54 O48 85.1(4) . .
O19 Mo54 O48 72.6(3) . .
O211 Mo54 Mo40 89.4(4) . .
O131 Mo54 Mo40 128.8(4) . .
O36 Mo54 Mo40 130.0(3) . .
O200 Mo54 Mo40 33.2(3) . .
O19 Mo54 Mo40 41.7(2) . .
O48 Mo54 Mo40 87.2(3) . .
O172 Mo55 O194 103.6(6) . .
O172 Mo55 O92 101.2(5) . .
O194 Mo55 O92 99.6(5) . .
O172 Mo55 O67 102.0(5) . .
O194 Mo55 O67 96.0(5) . .
O92 Mo55 O67 148.1(4) . .
O172 Mo55 O47 152.6(5) . .
O194 Mo55 O47 103.7(5) . .
O92 Mo55 O47 74.3(4) . .
O67 Mo55 O47 75.0(4) . .
O172 Mo55 O137 83.1(5) . .
O194 Mo55 O137 173.2(5) . .
O92 Mo55 O137 80.3(4) . .
O67 Mo55 O137 81.0(4) . .
O47 Mo55 O137 69.6(3) . .
O172 Mo55 Mo28 137.2(4) . .
O194 Mo55 Mo28 91.1(4) . .
O92 Mo55 Mo28 115.8(3) . .
O67 Mo55 Mo28 35.8(3) . .
O47 Mo55 Mo28 41.9(2) . .
O137 Mo55 Mo28 82.8(2) . .
O172 Mo55 Mo36 136.4(4) . .
O194 Mo55 Mo36 93.4(4) . .
O92 Mo55 Mo36 35.8(3) . .
O67 Mo55 Mo36 115.9(3) . .
O47 Mo55 Mo36 41.3(2) . .
O137 Mo55 Mo36 82.5(3) . .
Mo28 Mo55 Mo36 80.85(5) . .
O235 Mo56 O222 103.8(6) . .
O235 Mo56 O69 98.3(6) . .
O222 Mo56 O69 95.7(6) . .
O235 Mo56 O225 93.2(6) . .
O222 Mo56 O225 102.9(6) . .
O69 Mo56 O225 155.1(5) . .
O235 Mo56 O130 160.1(5) . .
O222 Mo56 O130 93.2(5) . .
O69 Mo56 O130 89.9(4) . .
O225 Mo56 O130 72.8(4) . .
O235 Mo56 O106 92.9(5) . .
O222 Mo56 O106 161.8(5) . .
O69 Mo56 O106 74.5(4) . .
O225 Mo56 O106 83.0(5) . .
O130 Mo56 O106 71.9(4) . .
O235 Mo56 Mo66 127.6(5) . .
O222 Mo56 Mo66 87.8(4) . .
O69 Mo56 Mo66 131.6(3) . .
O225 Mo56 Mo66 34.9(3) . .
O130 Mo56 Mo66 41.7(3) . .
O106 Mo56 Mo66 87.6(3) . .
O207 Mo57 O196 105.9(6) . .
O207 Mo57 O25 95.3(5) . .
O196 Mo57 O25 99.1(5) . .
O207 Mo57 O69 99.9(5) . .
O196 Mo57 O69 95.6(5) . .
O25 Mo57 O69 155.0(4) . .
O207 Mo57 O63 158.5(5) . .
O196 Mo57 O63 94.4(5) . .
O25 Mo57 O63 74.1(4) . .
O69 Mo57 O63 84.8(4) . .
O207 Mo57 O106 88.9(5) . .
O196 Mo57 O106 163.7(5) . .
O25 Mo57 O106 85.9(4) . .
O69 Mo57 O106 74.8(4) . .
O63 Mo57 O106 71.9(3) . .
O207 Mo57 Mo41 130.2(4) . .
O196 Mo57 Mo41 87.2(4) . .
O25 Mo57 Mo41 34.9(3) . .
O69 Mo57 Mo41 127.0(3) . .
O63 Mo57 Mo41 42.2(3) . .
O106 Mo57 Mo41 88.3(3) . .
O220 Mo58 O201 105.4(6) . .
O220 Mo58 O215 97.3(6) . .
O201 Mo58 O215 102.3(5) . .
O220 Mo58 O113 99.2(5) . .
O201 Mo58 O113 101.6(5) . .
O215 Mo58 O113 146.0(5) . .
O220 Mo58 O1 104.9(5) . .
O201 Mo58 O1 149.6(5) . .
O215 Mo58 O1 73.2(4) . .
O113 Mo58 O1 74.0(4) . .
O220 Mo58 O100 174.6(5) . .
O201 Mo58 O100 79.7(5) . .
O215 Mo58 O100 80.0(4) . .
O113 Mo58 O100 80.9(4) . .
O1 Mo58 O100 69.9(3) . .
O220 Mo58 Mo17 94.4(4) . .
O201 Mo58 Mo17 135.8(4) . .
O215 Mo58 Mo17 114.0(3) . .
O113 Mo58 Mo17 35.3(3) . .
O1 Mo58 Mo17 41.2(2) . .
O100 Mo58 Mo17 82.6(2) . .
O220 Mo58 Mo43 92.5(4) . .
O201 Mo58 Mo43 135.9(4) . .
O215 Mo58 Mo43 34.4(3) . .
O113 Mo58 Mo43 115.1(3) . .
O1 Mo58 Mo43 41.5(2) . .
O100 Mo58 Mo43 82.6(3) . .
Mo17 Mo58 Mo43 80.53(5) . .
O204 Mo59 O192 106.2(6) . .
O204 Mo59 O175 99.3(5) . .
O192 Mo59 O175 100.4(6) . .
O204 Mo59 O121 97.4(5) . .
O192 Mo59 O121 100.6(5) . .
O175 Mo59 O121 148.3(5) . .
O204 Mo59 O81 103.9(5) . .
O192 Mo59 O81 149.9(5) . .
O175 Mo59 O81 76.1(5) . .
O121 Mo59 O81 73.9(4) . .
O204 Mo59 O87 173.7(5) . .
O192 Mo59 O87 79.9(5) . .
O175 Mo59 O87 81.0(4) . .
O121 Mo59 O87 79.6(4) . .
O81 Mo59 O87 70.1(4) . .
O204 Mo59 Mo15 91.6(4) . .
O192 Mo59 Mo15 135.3(4) . .
O175 Mo59 Mo15 117.1(4) . .
O121 Mo59 Mo15 35.5(3) . .
O81 Mo59 Mo15 41.4(3) . .
O87 Mo59 Mo15 82.7(3) . .
O204 Mo59 Mo48 93.2(4) . .
O192 Mo59 Mo48 135.8(4) . .
O175 Mo59 Mo48 36.4(4) . .
O121 Mo59 Mo48 116.1(3) . .
O81 Mo59 Mo48 42.6(3) . .
O87 Mo59 Mo48 83.4(2) . .
Mo15 Mo59 Mo48 81.64(6) . .
O185 Mo60 O162 105.8(6) . .
O185 Mo60 O112 97.3(5) . .
O162 Mo60 O112 98.5(5) . .
O185 Mo60 O165 99.4(5) . .
O162 Mo60 O165 94.7(5) . .
O112 Mo60 O165 155.0(5) . .
O185 Mo60 O78 93.1(5) . .
O162 Mo60 O78 159.5(5) . .
O112 Mo60 O78 86.7(4) . .
O165 Mo60 O78 74.0(4) . .
O185 Mo60 O127 163.2(5) . .
O162 Mo60 O127 90.0(5) . .
O112 Mo60 O127 74.4(4) . .
O165 Mo60 O127 84.5(4) . .
O78 Mo60 O127 72.2(4) . .
O185 Mo60 Mo51 88.1(4) . .
O162 Mo60 Mo51 128.8(4) . .
O112 Mo60 Mo51 128.9(3) . .
O165 Mo60 Mo51 34.1(3) . .
O78 Mo60 Mo51 42.2(2) . .
O127 Mo60 Mo51 86.1(3) . .
O174 Mo61 O147 105.4(6) . .
O174 Mo61 O102 99.5(6) . .
O147 Mo61 O102 99.2(5) . .
O174 Mo61 O96 103.6(5) . .
O147 Mo61 O96 99.2(5) . .
O102 Mo61 O96 145.3(5) . .
O174 Mo61 O58 148.8(5) . .
O147 Mo61 O58 105.8(5) . .
O102 Mo61 O58 74.2(4) . .
O96 Mo61 O58 72.6(4) . .
O174 Mo61 O71 79.7(5) . .
O147 Mo61 O71 174.9(5) . .
O102 Mo61 O71 79.4(4) . .
O96 Mo61 O71 79.6(4) . .
O58 Mo61 O71 69.1(4) . .
O174 Mo61 Mo14 137.6(4) . .
O147 Mo61 Mo14 92.9(4) . .
O102 Mo61 Mo14 115.1(4) . .
O96 Mo61 Mo14 34.7(3) . .
O58 Mo61 Mo14 41.4(3) . .
O71 Mo61 Mo14 83.3(3) . .
O174 Mo61 Mo65 134.3(4) . .
O147 Mo61 Mo65 93.0(5) . .
O102 Mo61 Mo65 35.5(4) . .
O96 Mo61 Mo65 114.3(3) . .
O58 Mo61 Mo65 42.2(3) . .
O71 Mo61 Mo65 83.0(2) . .
Mo14 Mo61 Mo65 80.75(5) . .
O224 Mo62 O219 105.7(6) . .
O224 Mo62 O168 96.8(5) . .
O219 Mo62 O168 100.5(6) . .
O224 Mo62 O180 99.9(6) . .
O219 Mo62 O180 92.5(7) . .
O168 Mo62 O180 155.2(4) . .
O224 Mo62 O86 93.7(5) . .
O219 Mo62 O86 157.7(5) . .
O168 Mo62 O86 87.8(4) . .
O180 Mo62 O86 73.0(4) . .
O224 Mo62 O158 163.1(5) . .
O219 Mo62 O158 90.3(5) . .
O168 Mo62 O158 74.4(4) . .
O180 Mo62 O158 84.6(4) . .
O86 Mo62 O158 71.9(4) . .
O224 Mo62 Mo52 88.3(4) . .
O219 Mo62 Mo52 126.7(5) . .
O168 Mo62 Mo52 129.2(3) . .
O180 Mo62 Mo52 34.2(4) . .
O86 Mo62 Mo52 41.5(3) . .
O158 Mo62 Mo52 86.5(3) . .
O217 Mo63 O210 105.1(6) . .
O217 Mo63 O202 100.7(6) . .
O210 Mo63 O202 98.9(6) . .
O217 Mo63 O52 101.5(6) . .
O210 Mo63 O52 97.7(5) . .
O202 Mo63 O52 147.7(5) . .
O217 Mo63 O108 151.1(5) . .
O210 Mo63 O108 103.8(5) . .
O202 Mo63 O108 74.6(4) . .
O52 Mo63 O108 74.6(4) . .
O217 Mo63 O136 80.3(5) . .
O210 Mo63 O136 174.6(5) . .
O202 Mo63 O136 80.2(5) . .
O52 Mo63 O136 80.8(4) . .
O108 Mo63 O136 70.8(3) . .
O217 Mo63 Mo50 135.8(5) . .
O210 Mo63 Mo50 93.0(5) . .
O202 Mo63 Mo50 35.8(3) . .
O52 Mo63 Mo50 115.9(3) . .
O108 Mo63 Mo50 41.6(3) . .
O136 Mo63 Mo50 83.1(3) . .
O217 Mo63 Mo27 136.0(5) . .
O210 Mo63 Mo27 92.5(4) . .
O202 Mo63 Mo27 116.3(3) . .
O52 Mo63 Mo27 35.3(3) . .
O108 Mo63 Mo27 41.9(3) . .
O136 Mo63 Mo27 83.2(2) . .
Mo50 Mo63 Mo27 81.45(5) . .
O35 Mo64 O226 106.3(6) . .
O35 Mo64 O115 100.1(6) . .
O226 Mo64 O115 102.2(6) . .
O35 Mo64 O82 96.3(5) . .
O226 Mo64 O82 98.3(6) . .
O115 Mo64 O82 148.9(4) . .
O35 Mo64 O104 105.0(5) . .
O226 Mo64 O104 148.6(5) . .
O115 Mo64 O104 75.3(4) . .
O82 Mo64 O104 75.0(4) . .
O35 Mo64 O157 174.6(5) . .
O226 Mo64 O157 77.7(5) . .
O115 Mo64 O157 82.4(4) . .
O82 Mo64 O157 79.4(4) . .
O104 Mo64 O157 70.9(3) . .
O35 Mo64 Mo13 91.9(4) . .
O226 Mo64 Mo13 132.9(5) . .
O115 Mo64 Mo13 117.2(3) . .
O82 Mo64 Mo13 35.5(3) . .
O104 Mo64 Mo13 42.3(2) . .
O157 Mo64 Mo13 82.7(2) . .
O35 Mo64 Mo37 95.4(5) . .
O226 Mo64 Mo37 136.1(4) . .
O115 Mo64 Mo37 35.5(3) . .
O82 Mo64 Mo37 117.0(3) . .
O104 Mo64 Mo37 42.2(2) . .
O157 Mo64 Mo37 83.8(2) . .
Mo13 Mo64 Mo37 82.45(5) . .
O232 Mo65 O227 106.4(6) . .
O232 Mo65 O168 101.5(6) . .
O227 Mo65 O168 96.1(5) . .
O232 Mo65 O102 94.0(6) . .
O227 Mo65 O102 101.0(5) . .
O168 Mo65 O102 152.7(5) . .
O232 Mo65 O58 156.8(6) . .
O227 Mo65 O58 94.5(4) . .
O168 Mo65 O58 85.9(4) . .
O102 Mo65 O58 71.7(4) . .
O232 Mo65 O158 90.1(6) . .
O227 Mo65 O158 162.3(5) . .
O168 Mo65 O158 74.2(4) . .
O102 Mo65 O158 83.5(4) . .
O58 Mo65 O158 70.5(4) . .
O232 Mo65 Mo61 127.2(5) . .
O227 Mo65 Mo61 88.2(4) . .
O168 Mo65 Mo61 127.7(3) . .
O102 Mo65 Mo61 33.2(3) . .
O58 Mo65 Mo61 41.8(3) . .
O158 Mo65 Mo61 86.4(3) . .
O234 Mo66 O233 104.9(9) . .
O234 Mo66 O225 100.4(6) . .
O233 Mo66 O225 98.9(6) . .
O234 Mo66 O154 101.1(6) . .
O233 Mo66 O154 100.7(5) . .
O225 Mo66 O154 145.9(4) . .
O234 Mo66 O130 150.7(7) . .
O233 Mo66 O130 104.4(6) . .
O225 Mo66 O130 73.1(4) . .
O154 Mo66 O130 75.2(4) . .
O234 Mo66 Mo46 135.2(6) . .
O233 Mo66 Mo46 93.3(5) . .
O225 Mo66 Mo46 116.9(3) . .
O154 Mo66 Mo46 34.5(3) . .
O130 Mo66 Mo46 44.1(3) . .
O234 Mo66 Mo56 135.4(6) . .
O233 Mo66 Mo56 91.5(5) . .
O225 Mo66 Mo56 35.3(3) . .
O154 Mo66 Mo56 116.4(3) . .
O130 Mo66 Mo56 41.5(3) . .
Mo46 Mo66 Mo56 83.14(6) . .
O197 Co1 O197 179.997(2) . 2_566
O197 Co1 O111 88.8(5) . 2_566
O197 Co1 O111 91.2(5) 2_566 2_566
O197 Co1 O111 91.2(5) . .
O197 Co1 O111 88.8(5) 2_566 .
O111 Co1 O111 180.0(5) 2_566 .
O197 Co1 O131 90.5(6) . 2_566
O197 Co1 O131 89.5(6) 2_566 2_566
O111 Co1 O131 87.2(4) 2_566 2_566
O111 Co1 O131 92.8(4) . 2_566
O197 Co1 O131 89.5(6) . .
O197 Co1 O131 90.5(6) 2_566 .
O111 Co1 O131 92.8(4) 2_566 .
O111 Co1 O131 87.2(4) . .
O131 Co1 O131 179.999(2) 2_566 .
O221 Co2 O221 179.997(2) 2_847 .
O221 Co2 O162 89.8(6) 2_847 2_847
O221 Co2 O162 90.2(6) . 2_847
O221 Co2 O162 90.2(6) 2_847 .
O221 Co2 O162 89.8(6) . .
O162 Co2 O162 180.0(5) 2_847 .
O221 Co2 O181 90.8(6) 2_847 .
O221 Co2 O181 89.2(6) . .
O162 Co2 O181 93.9(5) 2_847 .
O162 Co2 O181 86.1(5) . .
O221 Co2 O181 89.2(6) 2_847 2_847
O221 Co2 O181 90.8(6) . 2_847
O162 Co2 O181 86.1(5) 2_847 2_847
O162 Co2 O181 93.9(5) . 2_847
O181 Co2 O181 180.0(6) . 2_847
Mo19 O14 Pr3 153.4(5) . .
Mo16 O21 Pr3 157.1(5) . .
Mo19 O29 Pr2 146.7(5) . .
Mo16 O41 Pr1 158.5(6) . .
Mo16 O49 Pr2 159.5(5) . .
Mo15 O50 Pr1 145.7(5) . .
Mo34 O3 Mo19 110.8(4) . .
Mo34 O3 Mo28 110.5(4) . .
Mo19 O3 Mo28 93.0(3) . .
Mo32 O4 Mo21 114.5(4) . .
Mo19 O6 Mo28 115.1(4) . .
Mo35 O7 Mo29 107.5(4) . .
Mo35 O8 Mo10 108.9(4) . .
Mo35 O8 Mo13 109.6(4) . .
Mo10 O8 Mo13 92.5(3) . .
Mo32 O12 Mo49 96.4(4) . .
Mo32 O12 Mo31 153.5(5) . .
Mo49 O12 Mo31 94.7(4) . .
Mo32 O12 Mo12 101.5(4) . .
Mo49 O12 Mo12 100.7(4) . .
Mo31 O12 Mo12 99.9(4) . .
Mo17 O1 Mo43 153.4(4) . .
Mo17 O1 Mo58 95.7(4) . .
Mo43 O1 Mo58 96.0(3) . .
Mo17 O1 Mo26 100.7(3) . .
Mo43 O1 Mo26 100.7(4) . .
Mo58 O1 Mo26 99.8(3) . .
Mo26 O15 Mo15 110.3(5) . .
Mo26 O15 Mo17 108.8(4) . .
Mo15 O15 Mo17 92.0(3) . .
Mo10 O16 Mo20 152.7(5) . .
Mo10 O16 Mo29 96.1(3) . .
Mo20 O16 Mo29 96.6(4) . .
Mo10 O16 Mo35 100.6(4) . .
Mo20 O16 Mo35 100.9(4) . .
Mo29 O16 Mo35 99.9(4) . .
Mo29 O18 Mo10 110.0(4) . .
Mo54 O19 Mo40 97.4(4) . .
Mo54 O19 Mo19 152.8(4) . .
Mo40 O19 Mo19 95.6(4) . .
Mo54 O19 Mo34 101.3(4) . .
Mo40 O19 Mo34 100.6(3) . .
Mo19 O19 Mo34 99.5(3) . .
Mo12 O20 Mo21 108.9(4) . .
Mo12 O20 Mo32 108.5(4) . .
Mo21 O20 Mo32 91.2(3) . .
Mo39 O2 Mo27 114.0(4) . .
Mo10 O10 Pr8 146.7(5) . .
Mo53 O11 Mo39 110.5(5) . .
Mo53 O11 Mo27 109.6(5) . .
Mo39 O11 Mo27 94.0(3) . .
Mo35 O5 Mo20 109.7(5) . .
Mo35 O5 Mo37 108.9(4) . .
Mo20 O5 Mo37 93.0(4) . .
Mo14 O13 Mo11 115.3(5) . .
Mo49 O9 Mo31 110.6(5) . .
Mo16 O22 Pr4 159.6(6) . .
Mo44 O17 Mo21 95.9(4) . .
Mo44 O17 Mo38 96.6(4) . .
Mo21 O17 Mo38 152.3(4) . .
Mo44 O17 Mo12 101.8(3) . .
Mo21 O17 Mo12 100.6(3) . .
Mo38 O17 Mo12 100.9(4) . .
Mo39 O24 Pr7 148.2(5) . .
Mo57 O25 Mo41 110.2(5) . .
Mo14 O26 Pr3 146.2(5) . .
Mo37 O27 Mo20 114.5(5) . .
Mo18 O30 Mo24 108.1(4) . .
Mo18 O30 Mo22 108.5(4) . .
Mo24 O30 Mo22 91.7(3) . .
Mo14 O31 Pr1 153.5(5) . .
Mo13 O33 Pr8 147.4(5) . .
Mo45 O34 Mo24 106.6(5) . .
Mo36 O36 Mo54 113.0(5) . .
Mo23 O37 Pr6 153.9(5) . .
Mo21 O38 Pr2 156.1(5) . .
Mo23 O39 Pr5 145.7(5) . .
Mo27 O40 Pr8 154.3(5) . .
Mo15 O42 Pr3 154.4(6) . .
Mo47 O43 Mo30 97.5(4) . .
Mo47 O43 Mo22 96.3(4) . .
Mo30 O43 Mo22 151.6(5) . .
Mo47 O43 Mo18 101.7(4) . .
Mo30 O43 Mo18 101.0(4) . .
Mo22 O43 Mo18 100.3(4) . .
Mo27 O44 Pr7 147.1(5) . .
Mo10 O45 Mo13 113.0(5) . .
Mo10 O46 Pr5 153.8(5) . .
Mo36 O47 Mo28 152.5(5) . .
Mo36 O47 Mo55 96.5(4) . .
Mo28 O47 Mo55 95.7(4) . .
Mo36 O47 Mo34 101.3(4) . .
Mo28 O47 Mo34 100.5(4) . .
Mo55 O47 Mo34 100.7(4) . .
Mo34 O48 Mo54 109.9(4) . .
Mo34 O48 Mo36 109.3(4) . .
Mo54 O48 Mo36 92.8(3) . .
Mo29 O51 Mo20 113.0(5) . .
Mo63 O52 Mo27 109.5(6) . .
Mo39 O53 Pr6 155.3(5) . .
Mo42 O54 Mo14 108.6(5) . .
Mo42 O54 Mo11 107.8(4) . .
Mo14 O54 Mo11 92.1(4) . .
Mo28 O55 Pr2 147.8(5) . .
Mo24 O56 Mo22 114.7(5) . .
Mo28 O57 Pr4 155.7(5) . .
Mo14 O58 Mo61 96.2(4) . .
Mo14 O58 Mo65 150.2(5) . .
Mo61 O58 Mo65 96.0(4) . .
Mo14 O58 Mo42 102.0(4) . .
Mo61 O58 Mo42 101.4(4) . .
Mo65 O58 Mo42 102.1(4) . .
Mo22 O59 Mo47 108.8(5) . .
Mo22 O60 Pr7 155.3(5) . .
Mo40 O61 Mo19 110.1(5) . .
Mo18 O62 Mo47 106.2(4) . .
Mo23 O63 Mo57 152.2(4) . .
Mo23 O63 Mo41 97.0(4) . .
Mo57 O63 Mo41 95.9(4) . .
Mo23 O63 Mo25 100.8(4) . .
Mo57 O63 Mo25 100.9(4) . .
Mo41 O63 Mo25 100.8(3) . .
Mo26 O64 Mo48 110.9(5) . .
Mo26 O64 Mo43 110.1(5) . .
Mo48 O64 Mo43 94.0(4) . .
Mo11 O65 Pr3 147.5(5) . .
Mo55 O67 Mo28 108.6(5) . .
Mo12 O68 Mo31 110.8(5) . .
Mo12 O68 Mo38 109.7(4) . .
Mo31 O68 Mo38 92.7(4) . .
Mo56 O69 Mo57 113.1(5) . .
Mo23 O23 Mo46 115.8(5) . .
Mo25 O73 Mo46 110.9(4) . .
Mo25 O73 Mo23 108.6(5) . .
Mo46 O73 Mo23 93.2(3) . .
Mo30 O75 Mo33 113.7(5) . .
Mo9 O76 Pr7 158.4(5) . .
Mo47 O77 Mo30 110.3(6) . .
Mo60 O78 Mo39 153.7(4) . .
Mo60 O78 Mo51 96.0(4) . .
Mo39 O78 Mo51 96.1(4) . .
Mo60 O78 Mo53 100.6(4) . .
Mo39 O78 Mo53 100.4(4) . .
Mo51 O78 Mo53 99.0(3) . .
Mo24 O79 Pr5 156.4(5) . .
Mo44 O80 Mo21 109.6(5) . .
Mo15 O81 Mo59 96.2(4) . .
Mo15 O81 Mo48 153.1(5) . .
Mo59 O81 Mo48 95.4(4) . .
Mo15 O81 Mo26 101.1(4) . .
Mo59 O81 Mo26 101.1(4) . .
Mo48 O81 Mo26 100.3(4) . .
Mo64 O82 Mo13 109.0(6) . .
Mo9 O83 Pr8 160.3(5) . .
Mo52 O84 Mo11 110.1(6) . .
Mo48 O85 Mo43 113.6(5) . .
Mo11 O86 Mo52 96.7(4) . .
Mo11 O86 Mo62 152.2(4) . .
Mo52 O86 Mo62 96.3(4) . .
Mo11 O86 Mo42 101.2(4) . .
Mo52 O86 Mo42 101.4(4) . .
Mo62 O86 Mo42 100.2(4) . .
Mo26 O87 Mo59 104.8(5) . .
Mo17 O88 Pr1 145.6(5) . .
Mo13 O89 Pr7 157.7(6) . .
Mo15 O90 Mo17 116.6(5) . .
Mo12 O93 Mo44 104.8(5) . .
Mo24 O95 Pr6 146.2(5) . .
Mo41 O97 Mo23 110.1(5) . .
Mo46 O99 Pr5 143.5(5) . .
Mo26 O100 Mo58 107.9(5) . .
Mo9 O101 Pr5 157.6(5) . .
Mo61 O102 Mo65 111.3(6) . .
Mo32 O103 Pr1 158.1(6) . .
Mo13 O104 Mo64 94.8(4) . .
Mo13 O104 Mo37 155.0(5) . .
Mo64 O104 Mo37 95.7(4) . .
Mo13 O104 Mo35 100.8(4) . .
Mo64 O104 Mo35 99.4(4) . .
Mo37 O104 Mo35 99.8(4) . .
Mo25 O106 Mo57 111.3(5) . .
Mo25 O106 Mo56 109.3(5) . .
Mo57 O106 Mo56 92.7(4) . .
Mo50 O108 Mo27 154.7(5) . .
Mo50 O108 Mo63 95.2(4) . .
Mo27 O108 Mo63 95.0(4) . .
Mo50 O108 Mo53 101.1(4) . .
Mo27 O108 Mo53 100.1(4) . .
Mo63 O108 Mo53 99.0(4) . .
Mo38 O109 Mo31 114.0(5) . .
Mo18 O110 Mo30 109.8(4) . .
Mo18 O110 Mo33 110.2(5) . .
Mo30 O110 Mo33 93.4(4) . .
Mo36 O111 Co1 141.1(6) . .
Mo60 O112 Mo50 113.9(5) . .
Mo58 O113 Mo17 109.9(5) . .
Mo64 O115 Mo37 110.4(5) . .
Mo12 O118 Mo49 106.6(4) . .
Mo22 O120 Pr6 148.4(5) . .
Mo15 O121 Mo59 109.1(5) . .
Mo11 O122 Pr2 154.0(6) . .
Mo14 O96 Mo61 110.5(5) . .
Mo53 O127 Mo60 110.9(5) . .
Mo53 O127 Mo50 109.9(5) . .
Mo60 O127 Mo50 92.7(4) . .
Mo9 O129 Pr6 159.4(5) . .
Mo56 O130 Mo66 96.8(4) . .
Mo56 O130 Mo46 153.3(5) . .
Mo66 O130 Mo46 93.2(4) . .
Mo56 O130 Mo25 102.6(4) . .
Mo66 O130 Mo25 102.8(4) . .
Mo46 O130 Mo25 99.1(4) . .
Mo55 O92 Mo36 109.5(5) . .
Mo53 O134 Mo51 105.5(4) . .
Mo29 O135 Pr8 159.2(5) . 2_757
Mo53 O136 Mo63 105.2(5) . .
Mo34 O137 Mo55 106.0(5) . .
Mo49 O138 Mo32 110.9(5) . .
Mo54 O131 Co1 138.7(6) . .
Mo32 O142 Pr4 146.5(5) . .
Mo42 O71 Mo61 106.7(5) . .
Mo44 O144 Mo38 111.2(5) . .
Mo46 O145 Pr8 156.1(6) . .
Mo21 O149 Pr4 147.2(5) . .
Mo46 O154 Mo66 109.5(5) . .
Mo51 O155 Mo39 110.2(5) . .
Mo35 O157 Mo64 104.7(5) . .
Mo42 O158 Mo62 110.4(5) . .
Mo42 O158 Mo65 110.1(5) . .
Mo62 O158 Mo65 91.5(4) . .
Mo24 O160 Mo45 97.5(4) . .
Mo24 O160 Mo33 150.4(5) . .
Mo45 O160 Mo33 94.9(3) . .
Mo24 O160 Mo18 102.3(4) . .
Mo45 O160 Mo18 101.9(4) . .
Mo33 O160 Mo18 101.3(4) . .
Mo60 O162 Co2 140.5(7) . .
Mo25 O163 Mo41 106.4(5) . .
Mo51 O165 Mo60 111.3(5) . .
Mo65 O168 Mo62 114.4(5) . .
Mo17 O173 Pr4 154.6(5) . .
Mo59 O175 Mo48 108.7(5) . .
Mo45 O177 Mo33 111.1(5) . .
Mo42 O179 Mo52 105.1(5) . .
Mo52 O180 Mo62 110.3(5) . .
Mo50 O181 Co2 140.0(8) . .
Mo18 O195 Mo45 106.9(5) . .
Mo40 O200 Mo54 111.9(5) . .
Mo63 O202 Mo50 108.6(5) . .
Mo58 O215 Mo43 111.8(5) . .
Mo66 O225 Mo56 109.8(5) . .

loop_
_geom_bond_atom_site_label_1
_geom_bond_atom_site_label_2
_geom_bond_distance
_geom_bond_site_symmetry_2
Pr1 O41 2.424(9) .
Pr1 O88 2.474(10) .
Pr1 O216 2.476(10) .
Pr1 O31 2.482(10) .
Pr1 O50 2.505(10) .
Pr1 O153 2.511(10) .
Pr1 O103 2.512(10) .
Pr1 O213 2.559(11) .
Pr1 O206 2.578(11) .
Pr2 O49 2.409(9) .
Pr2 O55 2.503(9) .
Pr2 O148 2.505(12) .
Pr2 O122 2.518(11) .
Pr2 O183 2.519(11) .
Pr2 O29 2.539(9) .
Pr2 O38 2.539(10) .
Pr2 O139 2.540(11) .
Pr2 O74 2.544(9) .
Pr3 O21 2.417(10) .
Pr3 O14 2.483(10) .
Pr3 O26 2.490(10) .
Pr3 O178 2.516(10) .
Pr3 O42 2.523(10) .
Pr3 O159 2.533(11) .
Pr3 O65 2.531(9) .
Pr3 O205 2.577(11) .
Pr3 O140 2.591(11) .
Pr4 O22 2.405(10) .
Pr4 O57 2.494(10) .
Pr4 O173 2.494(11) .
Pr4 O142 2.493(10) .
Pr4 O143 2.502(11) .
Pr4 O203 2.505(10) .
Pr4 O149 2.522(10) .
Pr4 O231 2.562(12) .
Pr4 O214 2.612(11) .
Pr5 O101 2.397(8) .
Pr5 O39 2.463(9) .
Pr5 O182 2.488(10) .
Pr5 O46 2.487(9) .
Pr5 O116 2.507(11) .
Pr5 O126 2.525(11) .
Pr5 O79 2.531(10) .
Pr5 O133 2.579(10) .
Pr5 O99 2.600(11) .
Pr6 O129 2.438(9) .
Pr6 O95 2.459(11) .
Pr6 O37 2.490(9) .
Pr6 O120 2.501(9) .
Pr6 O66 2.510(10) .
Pr6 O53 2.510(9) .
Pr6 O156 2.525(11) .
Pr6 O28 2.564(11) .
Pr6 O124 2.695(12) .
Pr7 O76 2.433(8) .
Pr7 O24 2.481(10) .
Pr7 O189 2.485(11) .
Pr7 O150 2.518(9) .
Pr7 O44 2.521(10) .
Pr7 O60 2.522(10) .
Pr7 O191 2.521(11) .
Pr7 O151 2.528(12) .
Pr7 O89 2.537(9) .
Pr8 O10 2.394(10) .
Pr8 O83 2.420(9) .
Pr8 O40 2.466(9) .
Pr8 O70 2.490(15) .
Pr8 O135 2.492(9) 2_757
Pr8 O145 2.513(11) .
Pr8 O198 2.525(12) .
Pr8 O33 2.523(11) .
Pr8 O238 2.66(2) .
Mo9 O129 1.747(9) .
Mo9 O76 1.761(8) .
Mo9 O101 1.772(8) .
Mo9 O83 1.773(9) .
Mo10 O46 1.735(9) .
Mo10 O10 1.777(10) .
Mo10 O45 1.896(9) .
Mo10 O18 2.003(9) .
Mo10 O16 2.110(9) .
Mo10 O8 2.219(9) .
Mo10 Mo29 3.1986(19) .
Mo11 O122 1.697(11) .
Mo11 O65 1.710(9) .
Mo11 O13 1.949(10) .
Mo11 O84 1.960(10) .
Mo11 O86 2.114(10) .
Mo11 O54 2.266(9) .
Mo11 Mo52 3.178(2) .
Mo12 O118 1.734(10) .
Mo12 O93 1.752(11) .
Mo12 O20 1.892(9) .
Mo12 O68 1.897(10) .
Mo12 O17 2.253(8) .
Mo12 O12 2.261(9) .
Mo13 O89 1.690(9) .
Mo13 O33 1.727(11) .
Mo13 O82 1.952(11) .
Mo13 O45 1.969(8) .
Mo13 O104 2.143(9) .
Mo13 O8 2.243(9) .
Mo13 Mo64 3.174(2) .
Mo14 O31 1.708(10) .
Mo14 O26 1.732(10) .
Mo14 O13 1.903(8) .
Mo14 O96 1.929(11) .
Mo14 O58 2.110(10) .
Mo14 O54 2.253(10) .
Mo14 Mo61 3.171(2) .
Mo15 O42 1.709(10) .
Mo15 O50 1.724(9) .
Mo15 O90 1.906(10) .
Mo15 O121 1.954(10) .
Mo15 O81 2.115(10) .
Mo15 O15 2.235(9) .
Mo15 Mo59 3.182(2) .
Mo16 O22 1.749(10) .
Mo16 O21 1.757(10) .
Mo16 O41 1.779(9) .
Mo16 O49 1.796(8) .
Mo17 O88 1.735(10) .
Mo17 O173 1.747(11) .
Mo17 O90 1.911(9) .
Mo17 O113 1.955(9) .
Mo17 O1 2.105(9) .
Mo17 O15 2.279(9) .
Mo17 Mo58 3.1808(19) .
Mo18 O195 1.716(10) .
Mo18 O62 1.745(9) .
Mo18 O30 1.899(9) .
Mo18 O110 1.918(11) .
Mo18 O160 2.246(10) .
Mo18 O43 2.266(10) .
Mo19 O29 1.717(9) .
Mo19 O14 1.733(10) .
Mo19 O6 1.918(9) .
Mo19 O61 1.971(9) .
Mo19 O19 2.162(9) .
Mo19 O3 2.231(8) .
Mo19 Mo40 3.199(2) .
Mo20 O125 1.711(10) .
Mo20 O32 1.736(11) .
Mo20 O27 1.952(11) .
Mo20 O51 1.981(10) .
Mo20 O16 2.141(9) .
Mo20 O5 2.247(10) .
Mo21 O38 1.689(10) .
Mo21 O149 1.710(11) .
Mo21 O4 1.947(9) .
Mo21 O80 1.967(11) .
Mo21 O17 2.150(9) .
Mo21 O20 2.262(9) .
Mo21 Mo44 3.189(2) .
Mo22 O60 1.707(10) .
Mo22 O120 1.722(9) .
Mo22 O56 1.954(9) .
Mo22 O59 1.957(10) .
Mo22 O43 2.146(9) .
Mo22 O30 2.268(10) .
Mo22 Mo47 3.1828(19) .
Mo23 O39 1.724(9) .
Mo23 O37 1.735(9) .
Mo23 O23 1.853(9) .
Mo23 O97 1.967(10) .
Mo23 O63 2.096(9) .
Mo23 O73 2.261(9) .
Mo23 Mo41 3.195(2) .
Mo24 O79 1.748(9) .
Mo24 O95 1.750(11) .
Mo24 O56 1.905(10) .
Mo24 O34 2.025(10) .
Mo24 O160 2.085(9) .
Mo24 O30 2.260(9) .
Mo24 Mo45 3.195(2) .
Mo25 O209 1.705(12) .
Mo25 O163 1.717(11) .
Mo25 O73 1.874(9) .
Mo25 O106 1.918(10) .
Mo25 O130 2.245(10) .
Mo25 O63 2.270(9) .
Mo26 O100 1.727(10) .
Mo26 O87 1.743(11) .
Mo26 O15 1.869(9) .
Mo26 O64 1.908(11) .
Mo26 O81 2.253(10) .
Mo26 O1 2.285(9) .
Mo27 O40 1.732(9) .
Mo27 O44 1.731(10) .
Mo27 O2 1.942(9) .
Mo27 O52 1.965(10) .
Mo27 O108 2.149(10) .
Mo27 O11 2.213(9) .
Mo27 Mo63 3.205(2) .
Mo28 O55 1.715(9) .
Mo28 O57 1.724(10) .
Mo28 O6 1.926(9) .
Mo28 O67 1.976(10) .
Mo28 O47 2.147(9) .
Mo28 O3 2.240(9) .
Mo28 Mo55 3.199(2) .
Mo29 O72 1.698(11) .
Mo29 O135 1.714(9) .
Mo29 O51 1.897(10) .
Mo29 O18 1.902(10) .
Mo29 O16 2.189(9) .
Mo29 O7 2.448(10) .
Mo30 O105 1.721(11) .
Mo30 O114 1.758(11) .
Mo30 O75 1.941(9) .
Mo30 O77 2.001(11) .
Mo30 O43 2.145(10) .
Mo30 O110 2.237(10) .
Mo30 Mo47 3.211(2) .
Mo31 O141 1.683(10) .
Mo31 O107 1.720(10) .
Mo31 O109 1.956(11) .
Mo31 O9 1.984(11) .
Mo31 O12 2.201(10) .
Mo31 O68 2.245(10) .
Mo31 Mo49 3.195(2) .
Mo32 O103 1.714(10) .
Mo32 O142 1.733(10) .
Mo32 O4 1.905(9) .
Mo32 O138 1.928(10) .
Mo32 O12 2.107(9) .
Mo32 O20 2.270(9) .
Mo32 Mo49 3.166(2) .
Mo33 O167 1.723(11) .
Mo33 O169 1.726(10) .
Mo33 O75 1.964(10) .
Mo33 O177 1.988(10) .
Mo33 O160 2.189(9) .
Mo33 O110 2.257(10) .
Mo33 Mo45 3.209(2) .
Mo34 O137 1.719(11) .
Mo34 O91 1.732(10) .
Mo34 O3 1.866(9) .
Mo34 O48 1.898(10) .
Mo34 O47 2.249(9) .
Mo34 O19 2.261(9) .
Mo35 O157 1.723(10) .
Mo35 O7 1.742(9) .
Mo35 O5 1.893(10) .
Mo35 O8 1.906(9) .
Mo35 O16 2.257(10) .
Mo35 O104 2.266(9) .
Mo36 O94 1.732(11) .
Mo36 O111 1.734(11) .
Mo36 O36 1.943(11) .
Mo36 O92 1.990(10) .
Mo36 O47 2.130(9) .
Mo36 O48 2.246(10) .
Mo36 Mo55 3.207(2) .
Mo37 O166 1.701(12) .
Mo37 O212 1.712(12) .
Mo37 O27 1.945(10) .
Mo37 O115 1.992(11) .
Mo37 O104 2.172(9) .
Mo37 O5 2.270(9) .
Mo37 Mo64 3.218(2) .
Mo38 O171 1.689(11) .
Mo38 O98 1.748(11) .
Mo38 O109 1.924(11) .
Mo38 O144 1.947(11) .
Mo38 O17 2.152(9) .
Mo38 O68 2.252(10) .
Mo38 Mo44 3.209(2) .
Mo39 O53 1.720(10) .
Mo39 O24 1.748(9) .
Mo39 O2 1.917(8) .
Mo39 O155 1.973(9) .
Mo39 O78 2.148(10) .
Mo39 O11 2.211(10) .
Mo39 Mo51 3.203(2) .
Mo40 O230 1.724(12) .
Mo40 O218 1.724(11) .
Mo40 O200 1.897(11) .
Mo40 O61 1.934(11) .
Mo40 O19 2.156(9) .
Mo40 Mo54 3.211(2) .
Mo41 O187 1.666(10) .
Mo41 O223 1.690(12) .
Mo41 O97 1.931(10) .
Mo41 O25 1.961(11) .
Mo41 O63 2.171(10) .
Mo41 O163 2.516(12) .
Mo41 Mo57 3.213(2) .
Mo42 O71 1.711(11) .
Mo42 O179 1.741(13) .
Mo42 O158 1.880(12) .
Mo42 O54 1.909(10) .
Mo42 O58 2.246(10) .
Mo42 O86 2.258(9) .
Mo43 O190 1.715(12) .
Mo43 O199 1.728(13) .
Mo43 O85 1.956(12) .
Mo43 O215 1.958(11) .
Mo43 O1 2.144(9) .
Mo43 O64 2.247(12) .
Mo43 Mo58 3.216(2) .
Mo44 O119 1.707(10) .
Mo44 O146 1.733(12) .
Mo44 O80 1.935(10) .
Mo44 O144 1.943(11) .
Mo44 O17 2.147(9) .
Mo44 O93 2.518(11) .
Mo45 O186 1.711(12) .
Mo45 O176 1.719(11) .
Mo45 O177 1.902(11) .
Mo45 O34 1.959(11) .
Mo45 O160 2.165(9) .
Mo45 O195 2.508(11) .
Mo46 O99 1.713(11) .
Mo46 O145 1.712(11) .
Mo46 O154 1.889(10) .
Mo46 O23 1.987(10) .
Mo46 O130 2.186(10) .
Mo46 O73 2.217(10) .
Mo46 Mo66 3.140(2) .
Mo47 O152 1.700(11) .
Mo47 O193 1.702(11) .
Mo47 O77 1.912(12) .
Mo47 O59 1.959(10) .
Mo47 O43 2.126(9) .
Mo47 O62 2.478(10) .
Mo48 O170 1.714(11) .
Mo48 O208 1.725(11) .
Mo48 O85 1.946(12) .
Mo48 O175 2.008(13) .
Mo48 O81 2.179(10) .
Mo48 O64 2.219(11) .
Mo48 Mo59 3.208(2) .
Mo49 O161 1.707(11) .
Mo49 O164 1.745(11) .
Mo49 O9 1.902(11) .
Mo49 O138 1.915(10) .
Mo49 O12 2.141(9) .
Mo49 O118 2.458(10) .
Mo50 O228 1.743(12) .
Mo50 O181 1.751(13) .
Mo50 O112 1.939(12) .
Mo50 O202 1.975(12) .
Mo50 O108 2.133(10) .
Mo50 O127 2.243(10) .
Mo50 Mo63 3.198(3) .
Mo51 O184 1.735(10) .
Mo51 O188 1.741(12) .
Mo51 O165 1.921(12) .
Mo51 O155 1.932(11) .
Mo51 O78 2.157(9) .
Mo51 O134 2.434(11) .
Mo51 Mo60 3.193(2) .
Mo52 O229 1.728(12) .
Mo52 O236 1.727(12) .
Mo52 O84 1.918(10) .
Mo52 O180 1.926(13) .
Mo52 O86 2.140(10) .
Mo52 O179 2.506(11) .
Mo52 Mo62 3.213(3) .
Mo53 O136 1.736(10) .
Mo53 O134 1.758(11) .
Mo53 O127 1.885(10) .
Mo53 O11 1.909(11) .
Mo53 O108 2.251(9) .
Mo53 O78 2.263(9) .
Mo54 O211 1.697(11) .
Mo54 O131 1.753(10) .
Mo54 O36 1.947(10) .
Mo54 O200 1.977(10) .
Mo54 O19 2.117(9) .
Mo54 O48 2.233(10) .
Mo55 O172 1.701(12) .
Mo55 O194 1.720(12) .
Mo55 O92 1.938(11) .
Mo55 O67 1.964(10) .
Mo55 O47 2.168(9) .
Mo55 O137 2.497(11) .
Mo56 O235 1.725(13) .
Mo56 O222 1.749(12) .
Mo56 O69 1.914(12) .
Mo56 O225 1.959(12) .
Mo56 O130 2.128(10) .
Mo56 O106 2.262(11) .
Mo56 Mo66 3.187(3) .
Mo57 O207 1.724(12) .
Mo57 O196 1.771(12) .
Mo57 O25 1.958(10) .
Mo57 O69 1.965(11) .
Mo57 O63 2.157(9) .
Mo57 O106 2.212(11) .
Mo58 O220 1.690(12) .
Mo58 O201 1.736(10) .
Mo58 O215 1.925(12) .
Mo58 O113 1.931(10) .
Mo58 O1 2.184(9) .
Mo58 O100 2.468(12) .
Mo59 O204 1.708(12) .
Mo59 O192 1.761(12) .
Mo59 O175 1.940(12) .
Mo59 O121 1.951(11) .
Mo59 O81 2.159(10) .
Mo59 O87 2.518(11) .
Mo60 O185 1.724(11) .
Mo60 O162 1.731(11) .
Mo60 O112 1.915(12) .
Mo60 O165 1.947(11) .
Mo60 O78 2.138(10) .
Mo60 O127 2.220(11) .
Mo61 O174 1.672(11) .
Mo61 O147 1.708(11) .
Mo61 O102 1.889(12) .
Mo61 O96 1.930(10) .
Mo61 O58 2.152(10) .
Mo61 O71 2.492(13) .
Mo61 Mo65 3.211(3) .
Mo62 O224 1.704(11) .
Mo62 O219 1.735(13) .
Mo62 O168 1.965(11) .
Mo62 O180 1.989(13) .
Mo62 O86 2.175(10) .
Mo62 O158 2.252(11) .
Mo63 O217 1.749(11) .
Mo63 O210 1.761(12) .
Mo63 O202 1.964(12) .
Mo63 O52 1.959(11) .
Mo63 O108 2.198(11) .
Mo63 O136 2.483(11) .
Mo64 O35 1.707(13) .
Mo64 O226 1.741(12) .
Mo64 O115 1.928(11) .
Mo64 O82 1.946(12) .
Mo64 O104 2.168(9) .
Mo64 O157 2.506(11) .
Mo65 O232 1.733(14) .
Mo65 O227 1.734(13) .
Mo65 O168 1.915(11) .
Mo65 O102 2.001(12) .
Mo65 O58 2.168(10) .
Mo65 O158 2.299(12) .
Mo66 O234 1.683(14) .
Mo66 O233 1.744(14) .
Mo66 O225 1.936(13) .
Mo66 O154 1.955(11) .
Mo66 O130 2.134(11) .
Co1 O197 2.044(13) .
Co1 O197 2.045(13) 2_566
Co1 O111 2.100(11) 2_566
Co1 O111 2.100(11) .
Co1 O131 2.143(11) 2_566
Co1 O131 2.143(11) .
Co2 O221 2.026(15) 2_847
Co2 O221 2.026(15) .
Co2 O162 2.117(11) 2_847
Co2 O162 2.117(11) .
Co2 O181 2.155(15) .
Co2 O181 2.155(15) 2_847
O135 Pr8 2.492(9) 2_757
